data_4038013
loop_
_publ_author_name
'Smith, Jordan N.'
'Brind, Thomasin K.'
'Petrie, Simon B.'
'Grant, Mikaela S.'
'Lucas, Nigel T.'

_publ_section_title
;
 One-Step Synthesis of <i>C</i><sub>2v</sub>-Symmetric Resorcin[4]arene
 Tetraethers.
;
_journal_issue 6
_journal_name_full 'The Journal of organic chemistry'
_journal_page_first 4574
_journal_page_last 4580
_journal_paper_doi 10.1021/acs.joc.0c00128
_journal_volume 85
_journal_year 2020
_chemical_formula_moiety 'C76 H118 Br2 O8, C1 H1 Cl3, C1 H2 Cl2'
_chemical_formula_sum 'C78 H121 Br2 Cl5 O8'
_chemical_formula_weight 1523.81
_chemical_name_systematic
;
2,4,6,8-Tetra(n-undecyl)-1^5^,5^5^-dibromo-3^4^,3^6^,7^4^,7^6^-tetramethoxy-
1,3,5,7(1,3)-tetrabenzenacyclooctaphane-1^4^,1^6^,5^4^,5^6^-tetrol
;
_space_group_crystal_system triclinic
_space_group_IT_number 2
_space_group_name_Hall '-P 1'
_space_group_name_H-M_alt 'P -1'
_atom_sites_solution_hydrogens geom
_audit_block_code ntl1927
_audit_creation_method SHELXL-2014/7
_cell_angle_alpha 83.974(2)
_cell_angle_beta 77.650(2)
_cell_angle_gamma 75.603(2)
_cell_formula_units_Z 2
_cell_length_a 11.6050(2)
_cell_length_b 17.8076(5)
_cell_length_c 20.1570(5)
_cell_measurement_reflns_used 18227
_cell_measurement_temperature 100.0(1)
_cell_measurement_theta_max 72.946
_cell_measurement_theta_min 4.045
_cell_volume 3935.50(17)
_computing_cell_refinement 'CrysAlisPro 1.171.39.46 (Rigaku OD, 2018)'
_computing_data_collection 'CrysAlisPro 1.171.39.46 (Rigaku OD, 2018)'
_computing_data_reduction 'CrysAlisPro 1.171.39.46 (Rigaku OD, 2018)'
_computing_molecular_graphics 'Mercury CSD 4.0 (CCDC, 2018)'
_computing_publication_material 'enCIFer 1.7.3 (CCDC, 2018)'
_computing_structure_refinement 'SHELXL-2014/7 (Sheldrick, 2014)'
_computing_structure_solution 'SHELXT-2014/5 (Sheldrick, 2014)'
_diffrn_ambient_temperature 100.0(1)
_diffrn_detector_area_resol_mean 5.1725
_diffrn_measured_fraction_theta_full 0.997
_diffrn_measured_fraction_theta_max 0.964
_diffrn_measurement_device_type 'SuperNova, Dual, Cu at zero, Atlas'
_diffrn_measurement_method '\w scans'
_diffrn_radiation_type CuK\a
_diffrn_radiation_wavelength 1.54184
_diffrn_reflns_av_R_equivalents 0.0413
_diffrn_reflns_av_unetI/netI 0.0443
_diffrn_reflns_Laue_measured_fraction_full 0.997
_diffrn_reflns_Laue_measured_fraction_max 0.964
_diffrn_reflns_limit_h_max 9
_diffrn_reflns_limit_h_min -14
_diffrn_reflns_limit_k_max 21
_diffrn_reflns_limit_k_min -21
_diffrn_reflns_limit_l_max 24
_diffrn_reflns_limit_l_min -24
_diffrn_reflns_number 28351
_diffrn_reflns_point_group_measured_fraction_full 0.997
_diffrn_reflns_point_group_measured_fraction_max 0.964
_diffrn_reflns_theta_full 67.000
_diffrn_reflns_theta_max 73.047
_diffrn_reflns_theta_min 3.503
_diffrn_source 'micro-focus sealed X-ray tube'
_exptl_absorpt_coefficient_mu 3.269
_exptl_absorpt_correction_T_max 1.000
_exptl_absorpt_correction_T_min 0.302
_exptl_absorpt_correction_type gaussian
_exptl_absorpt_process_details
;
CrysAlisPro 1.171.39.46 (Rigaku Oxford Diffraction, 2018)
Numerical absorption correction based on gaussian integration over
a multifaceted crystal model. Empirical absorption correction using 
spherical harmonics, implemented in SCALE3 ABSPACK scaling algorithm.
;
_exptl_crystal_colour colourless
_exptl_crystal_density_diffrn 1.286
_exptl_crystal_description needle
_exptl_crystal_F_000 1616
_exptl_crystal_preparation
; 
Crystals were grown by diffusion of methanol into a 
dichloromethane/chloroform solution at rt.  
;
_exptl_crystal_size_max 0.560
_exptl_crystal_size_mid 0.260
_exptl_crystal_size_min 0.140
_refine_diff_density_max 1.260
_refine_diff_density_min -1.406
_refine_diff_density_rms 0.127
_refine_ls_extinction_method none
_refine_ls_goodness_of_fit_ref 1.046
_refine_ls_hydrogen_treatment constr
_refine_ls_matrix_type full
_refine_ls_number_parameters 1130
_refine_ls_number_reflns 15186
_refine_ls_number_restraints 1079
_refine_ls_restrained_S_all 1.030
_refine_ls_R_factor_all 0.0781
_refine_ls_R_factor_gt 0.0731
_refine_ls_shift/su_max 0.020
_refine_ls_shift/su_mean 0.001
_refine_ls_structure_factor_coef Fsqd
_refine_ls_weighting_details 'w=1/[\s^2^(Fo^2^)+(0.1580P)^2^+3.9311P] where P=(Fo^2^+2Fc^2^)/3'
_refine_ls_weighting_scheme calc
_refine_ls_wR_factor_gt 0.2174
_refine_ls_wR_factor_ref 0.2264
_reflns_Friedel_coverage 0.000
_reflns_number_gt 13556
_reflns_number_total 15186
_reflns_threshold_expression 'I > 2\s(I)'
_cod_data_source_file jo0c00128_si_002.cif
_cod_data_source_block 5m
_cod_depositor_comments 'Adding full bibliography for 4038011--4038014.cif.'
_cod_database_code 4038013
_shelx_shelxl_version_number 2014/7
_shelx_space_group_comment
;
The symmetry employed for this shelxl refinement is uniquely defined
by the following loop, which should always be used as a source of
symmetry information in preference to the above space-group names.
They are only intended as comments.
;
_shelx_estimated_absorpt_t_min 0.262
_shelx_estimated_absorpt_t_max 0.658

loop_
_space_group_symop_operation_xyz
'x, y, z'
'-x, -y, -z'

loop_
_atom_site_label
_atom_site_type_symbol
_atom_site_fract_x
_atom_site_fract_y
_atom_site_fract_z
_atom_site_U_iso_or_equiv
_atom_site_adp_type
_atom_site_occupancy
_atom_site_site_symmetry_order
_atom_site_calc_flag
_atom_site_refinement_flags_posn
_atom_site_refinement_flags_adp
_atom_site_refinement_flags_occupancy
_atom_site_disorder_assembly
_atom_site_disorder_group
Br1 Br 0.50321(3) 0.30980(2) 1.10591(2) 0.03726(14) Uani 1 1 d . . . . .
Br2 Br 0.01545(3) 0.16474(2) 0.93669(2) 0.04240(14) Uani 1 1 d . . . . .
Cl91 Cl 0.37028(9) 0.17566(7) 0.97135(6) 0.0549(3) Uani 1 1 d . . . . .
Cl92 Cl 0.19952(13) 0.32564(7) 0.97252(7) 0.0640(3) Uani 1 1 d . . . . .
Cl93 Cl 0.17583(14) 0.21868(8) 1.08614(8) 0.0757(4) Uani 1 1 d . . . . .
Cl94 Cl -0.14337(14) 0.10791(10) 1.10305(9) 0.0563(4) Uani 0.7 1 d D U P A 1
Cl95 Cl 0.0331(3) 0.0596(6) 1.1929(2) 0.0712(9) Uani 0.7 1 d D U P A 1
Cl96 Cl -0.2128(4) 0.0618(3) 1.2426(2) 0.0696(11) Uani 0.3 1 d D U P B 3
Cl97 Cl 0.0420(7) 0.0546(15) 1.1801(7) 0.0712(9) Uani 0.3 1 d D U P B 3
O1 O -0.0297(2) 0.48824(14) 0.85545(14) 0.0363(5) Uani 1 1 d . U . . .
O2 O 0.2648(2) 0.57089(14) 0.95264(13) 0.0335(5) Uani 1 1 d . U . . .
O3 O 0.4109(2) 0.44624(13) 1.01771(12) 0.0302(5) Uani 1 1 d . U . . .
H3O H 0.3874 0.4863 0.9937 0.036 Uiso 1 1 calc R U . . .
O4 O 0.6630(2) 0.19522(14) 1.01048(13) 0.0357(5) Uani 1 1 d . U . . .
H4O H 0.7099 0.1621 0.9843 0.043 Uiso 1 1 calc R U . . .
O5 O 0.7540(2) 0.05954(14) 0.93795(15) 0.0413(6) Uani 1 1 d . U . . .
O6 O 0.4735(2) -0.02138(14) 0.82767(15) 0.0410(6) Uani 1 1 d . U . . .
O7 O 0.2437(2) 0.07276(15) 0.85684(15) 0.0410(6) Uani 1 1 d . U . . .
H7O H 0.3114 0.0470 0.8376 0.049 Uiso 1 1 calc R U . . .
O8 O -0.0109(2) 0.32333(15) 0.87033(14) 0.0373(5) Uani 1 1 d . U . . .
H8O H -0.0132 0.3699 0.8572 0.045 Uiso 1 1 calc R U . . .
C1 C 0.1793(3) 0.43941(19) 0.81814(18) 0.0316(7) Uani 1 1 d . U . . .
C2 C 0.0869(3) 0.48891(19) 0.86012(18) 0.0316(7) Uani 1 1 d . U . . .
C3 C 0.1121(3) 0.53412(19) 0.90511(18) 0.0324(7) Uani 1 1 d . U . . .
H3 H 0.0479 0.5680 0.9330 0.039 Uiso 1 1 calc R U . . .
C4 C 0.2320(3) 0.52921(18) 0.90880(17) 0.0297(6) Uani 1 1 d . U . . .
C5 C 0.3280(3) 0.47962(18) 0.86838(17) 0.0290(6) Uani 1 1 d . U . . .
C6 C 0.2978(3) 0.43571(19) 0.82455(17) 0.0309(6) Uani 1 1 d . U . . .
H6 H 0.3618 0.4011 0.7973 0.037 Uiso 1 1 calc R U . . .
C7 C -0.1278(3) 0.5410(2) 0.8957(2) 0.0421(8) Uani 1 1 d . . . . .
H7A H -0.1204 0.5327 0.9436 0.063 Uiso 1 1 calc R U . . .
H7B H -0.2053 0.5318 0.8908 0.063 Uiso 1 1 calc R U . . .
H7C H -0.1245 0.5946 0.8800 0.063 Uiso 1 1 calc R U . . .
C8 C 0.1733(3) 0.6307(2) 0.9886(2) 0.0426(9) Uani 1 1 d . . . . .
H8A H 0.1371 0.6692 0.9559 0.064 Uiso 1 1 calc R U . . .
H8B H 0.2099 0.6560 1.0168 0.064 Uiso 1 1 calc R U . . .
H8C H 0.1102 0.6078 1.0176 0.064 Uiso 1 1 calc R U . . .
C9 C 0.4608(3) 0.47581(18) 0.87010(16) 0.0283(6) Uani 1 1 d . . . . .
H9 H 0.4609 0.5190 0.8980 0.034 Uiso 1 1 calc R U . . .
C10 C 0.5279(3) 0.4922(2) 0.79819(18) 0.0348(7) Uani 1 1 d . . . . .
H10A H 0.5319 0.4487 0.7704 0.042 Uiso 1 1 calc R U . . .
H10B H 0.4787 0.5396 0.7785 0.042 Uiso 1 1 calc R U . . .
C11 C 0.6551(3) 0.5035(2) 0.7909(2) 0.0409(8) Uani 1 1 d . . . . .
H11A H 0.7097 0.4540 0.8030 0.049 Uiso 1 1 calc R U . . .
H11B H 0.6552 0.5428 0.8221 0.049 Uiso 1 1 calc R U . . .
C12 C 0.7001(4) 0.5303(3) 0.7171(2) 0.0567(11) Uani 1 1 d D . . . .
H12A H 0.6965 0.4909 0.6869 0.068 Uiso 1 1 calc R U . . .
H12B H 0.6433 0.5793 0.7060 0.068 Uiso 1 1 calc R U . . .
C13 C 0.8274(4) 0.5438(3) 0.7008(2) 0.0612(12) Uani 1 1 d D . . . .
H13A H 0.8328 0.5819 0.7317 0.073 Uiso 1 1 calc R U . . .
H13B H 0.8855 0.4944 0.7093 0.073 Uiso 1 1 calc R U . . .
C14 C 0.8632(5) 0.5732(4) 0.6282(3) 0.0727(14) Uani 1 1 d D . . . .
H14A H 0.8568 0.5349 0.5978 0.087 Uiso 1 1 calc R U . . .
H14B H 0.8038 0.6221 0.6201 0.087 Uiso 1 1 calc R U . . .
C15 C 0.9877(5) 0.5881(4) 0.6084(3) 0.0807(17) Uani 1 1 d D . . . .
H15A H 1.0474 0.5397 0.6174 0.097 Uiso 1 1 calc R U . . .
H15B H 0.9937 0.6277 0.6377 0.097 Uiso 1 1 calc R U . . .
C16 C 1.0218(5) 0.6157(4) 0.5346(3) 0.0808(17) Uani 1 1 d D . . . .
H16A H 0.9667 0.6666 0.5265 0.097 Uiso 1 1 calc R U . . .
H16B H 1.0091 0.5785 0.5052 0.097 Uiso 1 1 calc R U . . .
C17 C 1.1526(6) 0.6241(5) 0.5136(3) 0.093(2) Uani 1 1 d D . . . .
H17A H 1.2070 0.5747 0.5260 0.112 Uiso 1 1 calc R U . . .
H17B H 1.1628 0.6649 0.5402 0.112 Uiso 1 1 calc R U . . .
C18 C 1.1928(5) 0.6445(5) 0.4381(3) 0.091(2) Uani 1 1 d D . . . .
H18A H 1.1739 0.6074 0.4111 0.109 Uiso 1 1 calc R U . . .
H18B H 1.1459 0.6971 0.4267 0.109 Uiso 1 1 calc R U . . .
C19 C 1.3247(6) 0.6427(6) 0.4186(4) 0.111(3) Uani 1 1 d D . . . .
H19A H 1.3438 0.6785 0.4468 0.133 Uiso 1 1 calc R U . . .
H19B H 1.3713 0.5896 0.4289 0.133 Uiso 1 1 calc R U . . .
C20 C 1.3650(7) 0.6647(6) 0.3456(3) 0.102(2) Uani 1 1 d D . . . .
H20A H 1.3300 0.6382 0.3174 0.152 Uiso 1 1 calc R U . . .
H20B H 1.4537 0.6495 0.3335 0.152 Uiso 1 1 calc R U . . .
H20C H 1.3378 0.7210 0.3378 0.152 Uiso 1 1 calc R U . . .
C21 C 0.5165(3) 0.40043(18) 0.90610(17) 0.0287(6) Uani 1 1 d . U . . .
C22 C 0.4884(3) 0.39098(18) 0.97711(17) 0.0269(6) Uani 1 1 d . U . . .
C23 C 0.5408(3) 0.32180(19) 1.01013(17) 0.0290(6) Uani 1 1 d . U . . .
C24 C 0.6181(3) 0.26013(18) 0.97322(18) 0.0301(6) Uani 1 1 d . U . . .
C25 C 0.6465(3) 0.26822(19) 0.90297(18) 0.0307(7) Uani 1 1 d . U . . .
C26 C 0.5947(3) 0.33790(19) 0.87113(17) 0.0300(6) Uani 1 1 d . U . . .
H26 H 0.6135 0.3432 0.8229 0.036 Uiso 1 1 calc R U . . .
C27 C 0.7314(3) 0.20146(19) 0.86286(18) 0.0321(7) Uani 1 1 d . . . . .
H27 H 0.7929 0.1754 0.8910 0.039 Uiso 1 1 calc R U . . .
C28 C 0.8021(3) 0.2276(2) 0.79475(19) 0.0361(7) Uani 1 1 d . . . . .
H28A H 0.7443 0.2506 0.7643 0.043 Uiso 1 1 calc R U . . .
H28B H 0.8406 0.2687 0.8027 0.043 Uiso 1 1 calc R U . . .
C29 C 0.8996(3) 0.1625(2) 0.7591(2) 0.0435(8) Uani 1 1 d . . . . .
H29A H 0.9508 0.1348 0.7916 0.052 Uiso 1 1 calc R U . . .
H29B H 0.8602 0.1250 0.7452 0.052 Uiso 1 1 calc R U . . .
C30 C 0.9796(4) 0.1910(3) 0.6971(2) 0.0589(11) Uani 1 1 d D U . . .
H30A H 1.0150 0.2309 0.7105 0.071 Uiso 1 1 calc R U . C 1
H30B H 0.9291 0.2158 0.6634 0.071 Uiso 1 1 calc R U . C 1
C31 C 1.0817(16) 0.1266(7) 0.6641(9) 0.054(4) Uani 0.4 1 d D U P D 1
H31A H 1.1312 0.1013 0.6982 0.065 Uiso 0.4 1 calc R U P D 1
H31B H 1.0460 0.0869 0.6505 0.065 Uiso 0.4 1 calc R U P D 1
C32 C 1.163(2) 0.1538(9) 0.6027(13) 0.071(4) Uani 0.4 1 d D U P D 1
H32A H 1.1128 0.1799 0.5694 0.085 Uiso 0.4 1 calc R U P D 1
H32B H 1.1986 0.1934 0.6170 0.085 Uiso 0.4 1 calc R U P D 1
C33 C 1.2659(14) 0.0931(11) 0.5670(8) 0.100(5) Uani 0.4 1 d D U P D 1
H33A H 1.2319 0.0522 0.5541 0.120 Uiso 0.4 1 calc R U P D 1
H33B H 1.3197 0.0687 0.5992 0.120 Uiso 0.4 1 calc R U P D 1
C34 C 1.341(2) 0.1237(11) 0.5037(13) 0.106(5) Uani 0.4 1 d D U P D 1
H34A H 1.3681 0.1682 0.5159 0.127 Uiso 0.4 1 calc R U P D 1
H34B H 1.2888 0.1436 0.4699 0.127 Uiso 0.4 1 calc R U P D 1
C35 C 1.4534(13) 0.0651(12) 0.4698(8) 0.114(5) Uani 0.4 1 d D U P D 1
H35A H 1.5117 0.0509 0.5009 0.137 Uiso 0.4 1 calc R U P D 1
H35B H 1.4287 0.0175 0.4632 0.137 Uiso 0.4 1 calc R U P D 1
C36 C 1.5178(15) 0.0939(12) 0.4013(9) 0.111(5) Uani 0.4 1 d D U P D 1
H36A H 1.4602 0.1068 0.3697 0.133 Uiso 0.4 1 calc R U P D 1
H36B H 1.5408 0.1422 0.4075 0.133 Uiso 0.4 1 calc R U P D 1
C37 C 1.6283(16) 0.0372(12) 0.3695(9) 0.123(6) Uani 0.4 1 d D U P D 1
H37A H 1.6044 -0.0093 0.3593 0.148 Uiso 0.4 1 calc R U P D 1
H37B H 1.6829 0.0207 0.4026 0.148 Uiso 0.4 1 calc R U P D 1
C38 C 1.697(2) 0.0685(16) 0.3056(11) 0.129(8) Uani 0.4 1 d D U P D 1
H38A H 1.6397 0.0957 0.2765 0.193 Uiso 0.4 1 calc R U P D 1
H38B H 1.7551 0.0256 0.2815 0.193 Uiso 0.4 1 calc R U P D 1
H38C H 1.7398 0.1048 0.3168 0.193 Uiso 0.4 1 calc R U P D 1
C39 C 0.6627(3) 0.14095(19) 0.85469(18) 0.0322(7) Uani 1 1 d . U . . .
C40 C 0.6778(3) 0.0698(2) 0.8927(2) 0.0347(7) Uani 1 1 d . U . . .
C41 C 0.6164(3) 0.0138(2) 0.8843(2) 0.0378(8) Uani 1 1 d . U . . .
H41 H 0.6278 -0.0345 0.9098 0.045 Uiso 1 1 calc R U . . .
C42 C 0.5388(3) 0.0301(2) 0.8383(2) 0.0352(7) Uani 1 1 d . U . . .
C43 C 0.5194(3) 0.1009(2) 0.79993(19) 0.0335(7) Uani 1 1 d . U . . .
C44 C 0.5830(3) 0.1545(2) 0.81002(19) 0.0329(7) Uani 1 1 d . U . . .
H44 H 0.5709 0.2031 0.7849 0.040 Uiso 1 1 calc R U . . .
C45 C 0.7678(5) -0.0107(2) 0.9807(3) 0.0556(11) Uani 1 1 d . . . . .
H45A H 0.6882 -0.0158 1.0066 0.083 Uiso 1 1 calc R U . . .
H45B H 0.8206 -0.0090 1.0122 0.083 Uiso 1 1 calc R U . . .
H45C H 0.8041 -0.0554 0.9524 0.083 Uiso 1 1 calc R U . . .
C46 C 0.4850(4) -0.0930(2) 0.8688(3) 0.0502(10) Uani 1 1 d . . . . .
H46A H 0.5694 -0.1228 0.8592 0.075 Uiso 1 1 calc R U . . .
H46B H 0.4321 -0.1232 0.8581 0.075 Uiso 1 1 calc R U . . .
H46C H 0.4615 -0.0815 0.9170 0.075 Uiso 1 1 calc R U . . .
C47 C 0.4319(3) 0.1195(2) 0.75070(19) 0.0355(7) Uani 1 1 d . . . . .
H47 H 0.4119 0.0698 0.7436 0.043 Uiso 1 1 calc R U . . .
C48 C 0.4892(3) 0.1514(2) 0.6807(2) 0.0398(8) Uani 1 1 d . . . . .
H48A H 0.4285 0.1622 0.6510 0.048 Uiso 1 1 calc R U . . .
H48B H 0.5071 0.2015 0.6867 0.048 Uiso 1 1 calc R U . . .
C49 C 0.6056(4) 0.0985(2) 0.6440(2) 0.0446(9) Uani 1 1 d . . . . .
H49A H 0.6682 0.0886 0.6724 0.054 Uiso 1 1 calc R U . . .
H49B H 0.5892 0.0480 0.6377 0.054 Uiso 1 1 calc R U . . .
C50 C 0.6531(4) 0.1346(3) 0.5753(2) 0.0502(10) Uani 1 1 d D . . . .
H50A H 0.6594 0.1877 0.5817 0.060 Uiso 1 1 calc R U . . .
H50B H 0.5930 0.1394 0.5459 0.060 Uiso 1 1 calc R U . . .
C51 C 0.7753(4) 0.0904(2) 0.5383(2) 0.0506(10) Uani 1 1 d D . . . .
H51A H 0.8341 0.0817 0.5690 0.061 Uiso 1 1 calc R U . . .
H51B H 0.7675 0.0389 0.5282 0.061 Uiso 1 1 calc R U . . .
C52 C 0.8253(4) 0.1308(3) 0.4729(2) 0.0612(12) Uani 1 1 d D . . . .
H52A H 0.7675 0.1381 0.4418 0.073 Uiso 1 1 calc R U . . .
H52B H 0.8305 0.1830 0.4829 0.073 Uiso 1 1 calc R U . . .
C53 C 0.9482(4) 0.0887(3) 0.4368(2) 0.0602(12) Uani 1 1 d D . . . .
H53A H 0.9404 0.0397 0.4210 0.072 Uiso 1 1 calc R U . E 1
H53B H 1.0030 0.0747 0.4700 0.072 Uiso 1 1 calc R U . E 1
C54 C 1.0069(5) 0.1338(3) 0.3763(3) 0.0713(14) Uani 0.7 1 d D U P F 1
H54A H 1.0052 0.1856 0.3906 0.086 Uiso 0.7 1 calc R U P F 1
H54B H 0.9580 0.1416 0.3404 0.086 Uiso 0.7 1 calc R U P F 1
C55 C 1.1380(5) 0.0942(4) 0.3462(4) 0.062(2) Uani 0.7 1 d D U P F 1
H55A H 1.1851 0.0832 0.3830 0.075 Uiso 0.7 1 calc R U P F 1
H55B H 1.1384 0.0438 0.3295 0.075 Uiso 0.7 1 calc R U P F 1
C56 C 1.2026(9) 0.1400(5) 0.2881(5) 0.078(3) Uani 0.7 1 d D U P F 1
H56A H 1.2799 0.1057 0.2667 0.094 Uiso 0.7 1 calc R U P F 1
H56B H 1.1516 0.1565 0.2532 0.094 Uiso 0.7 1 calc R U P F 1
C57 C 1.2285(9) 0.2098(5) 0.3115(4) 0.078(2) Uani 0.7 1 d D U P F 1
H57A H 1.2593 0.1956 0.3543 0.093 Uiso 0.7 1 calc R U P F 1
H57B H 1.1519 0.2501 0.3212 0.093 Uiso 0.7 1 calc R U P F 1
C58 C 1.3191(11) 0.2429(6) 0.2602(5) 0.102(4) Uani 0.7 1 d D U P F 1
H58A H 1.3971 0.2047 0.2531 0.154 Uiso 0.7 1 calc R U P F 1
H58B H 1.3292 0.2902 0.2768 0.154 Uiso 0.7 1 calc R U P F 1
H58C H 1.2905 0.2554 0.2171 0.154 Uiso 0.7 1 calc R U P F 1
C59 C 0.3129(3) 0.1752(2) 0.78167(18) 0.0333(7) Uani 1 1 d . U . . .
C60 C 0.2284(3) 0.1480(2) 0.83271(19) 0.0348(7) Uani 1 1 d . U . . .
C61 C 0.1220(3) 0.2001(2) 0.86172(19) 0.0350(7) Uani 1 1 d . U . . .
C62 C 0.0962(3) 0.2777(2) 0.83998(18) 0.0333(7) Uani 1 1 d . U . . .
C63 C 0.1793(3) 0.3062(2) 0.78891(18) 0.0321(7) Uani 1 1 d . U . . .
C64 C 0.2858(3) 0.2536(2) 0.76164(18) 0.0332(7) Uani 1 1 d . U . . .
H64 H 0.3433 0.2726 0.7273 0.040 Uiso 1 1 calc R U . . .
C65 C 0.1538(3) 0.3923(2) 0.76623(18) 0.0346(7) Uani 1 1 d . . . . .
H65 H 0.0649 0.4093 0.7663 0.042 Uiso 1 1 calc R U . . .
C66 C 0.2193(4) 0.4096(3) 0.6943(2) 0.0439(8) Uani 1 1 d . . . . .
H66A H 0.2095 0.4666 0.6877 0.053 Uiso 1 1 calc R U . G 1
H66B H 0.3069 0.3865 0.6918 0.053 Uiso 1 1 calc R U . G 1
C67 C 0.184(3) 0.3837(18) 0.6369(8) 0.066(6) Uani 0.5 1 d D U P H 1
H67A H 0.0952 0.4032 0.6424 0.079 Uiso 0.5 1 calc R U P H 1
H67B H 0.1998 0.3263 0.6426 0.079 Uiso 0.5 1 calc R U P H 1
C68 C 0.2362(7) 0.4025(10) 0.5661(4) 0.081(4) Uani 0.5 1 d D U P H 1
H68A H 0.2247 0.4596 0.5595 0.097 Uiso 0.5 1 calc R U P H 1
H68B H 0.1898 0.3864 0.5363 0.097 Uiso 0.5 1 calc R U P H 1
C69 C 0.3700(9) 0.3654(11) 0.5427(5) 0.089(4) Uani 0.5 1 d D U P H 1
H69A H 0.4169 0.3800 0.5729 0.107 Uiso 0.5 1 calc R U P H 1
H69B H 0.3819 0.3082 0.5470 0.107 Uiso 0.5 1 calc R U P H 1
C70 C 0.4186(11) 0.3894(11) 0.4700(6) 0.097(5) Uani 0.5 1 d D U P H 1
H70A H 0.3631 0.3824 0.4413 0.117 Uiso 0.5 1 calc R U P H 1
H70B H 0.4169 0.4455 0.4676 0.117 Uiso 0.5 1 calc R U P H 1
C71 C 0.5449(10) 0.3463(11) 0.4403(5) 0.108(5) Uani 0.5 1 d D U P H 1
H71A H 0.5475 0.2901 0.4433 0.130 Uiso 0.5 1 calc R U P H 1
H71B H 0.6012 0.3544 0.4681 0.130 Uiso 0.5 1 calc R U P H 1
C72 C 0.5893(15) 0.3710(13) 0.3667(7) 0.112(6) Uani 0.5 1 d D U P H 1
H72A H 0.5914 0.4265 0.3643 0.135 Uiso 0.5 1 calc R U P H 1
H72B H 0.5300 0.3662 0.3396 0.135 Uiso 0.5 1 calc R U P H 1
C73 C 0.7146(10) 0.3244(9) 0.3344(5) 0.094(4) Uani 0.5 1 d D U P H 1
H73A H 0.7751 0.3339 0.3586 0.113 Uiso 0.5 1 calc R U P H 1
H73B H 0.7150 0.2685 0.3415 0.113 Uiso 0.5 1 calc R U P H 1
C74 C 0.7543(10) 0.3429(10) 0.2587(5) 0.100(5) Uani 0.5 1 d D U P H 1
H74A H 0.6938 0.3339 0.2344 0.119 Uiso 0.5 1 calc R U P H 1
H74B H 0.7553 0.3986 0.2515 0.119 Uiso 0.5 1 calc R U P H 1
C75 C 0.8764(10) 0.2958(8) 0.2287(5) 0.092(4) Uani 0.5 1 d D U P H 1
H75A H 0.8822 0.2409 0.2451 0.110 Uiso 0.5 1 calc R U P H 1
H75B H 0.8854 0.2985 0.1786 0.110 Uiso 0.5 1 calc R U P H 1
C76 C 0.9775(10) 0.3226(9) 0.2462(7) 0.094(4) Uani 0.5 1 d D U P H 1
H76A H 0.9535 0.3789 0.2508 0.141 Uiso 0.5 1 calc R U P H 1
H76B H 1.0496 0.3100 0.2101 0.141 Uiso 0.5 1 calc R U P H 1
H76C H 0.9960 0.2966 0.2893 0.141 Uiso 0.5 1 calc R U P H 1
C91 C 0.2783(5) 0.2544(3) 1.0188(3) 0.0595(11) Uani 1 1 d . . . . .
H91 H 0.3321 0.2773 1.0394 0.071 Uiso 1 1 calc R U . . .
C92 C -0.0485(7) 0.0281(3) 1.1407(5) 0.075(2) Uani 0.7 1 d D U P A 1
H92A H -0.0988 -0.0057 1.1684 0.090 Uiso 0.7 1 calc R U P A 1
H92B H 0.0094 -0.0029 1.1044 0.090 Uiso 0.7 1 calc R U P A 1
C93 C -0.1010(8) 0.0468(9) 1.1670(4) 0.044(3) Uani 0.3 1 d D U P B 3
H93A H -0.1268 0.0857 1.1310 0.053 Uiso 0.3 1 calc R U P B 3
H93B H -0.0933 -0.0054 1.1513 0.053 Uiso 0.3 1 calc R U P B 3
C131 C 1.071(3) 0.1332(11) 0.6506(18) 0.069(7) Uani 0.3 1 d D U P D 2
H13C H 1.1131 0.0913 0.6795 0.083 Uiso 0.3 1 calc R U P D 2
H13D H 1.0263 0.1094 0.6255 0.083 Uiso 0.3 1 calc R U P D 2
C132 C 1.167(3) 0.1632(16) 0.5994(19) 0.080(6) Uani 0.3 1 d D U P D 2
H13E H 1.1274 0.2123 0.5774 0.096 Uiso 0.3 1 calc R U P D 2
H13F H 1.2247 0.1756 0.6241 0.096 Uiso 0.3 1 calc R U P D 2
C133 C 1.238(3) 0.109(2) 0.5448(19) 0.102(6) Uani 0.3 1 d D U P D 2
H13G H 1.1842 0.1050 0.5143 0.122 Uiso 0.3 1 calc R U P D 2
H13H H 1.2653 0.0571 0.5663 0.122 Uiso 0.3 1 calc R U P D 2
C134 C 1.349(3) 0.134(2) 0.5022(19) 0.104(6) Uani 0.3 1 d D U P D 2
H13I H 1.4037 0.1378 0.5326 0.125 Uiso 0.3 1 calc R U P D 2
H13J H 1.3221 0.1866 0.4810 0.125 Uiso 0.3 1 calc R U P D 2
C135 C 1.420(2) 0.0796(17) 0.4461(12) 0.102(6) Uani 0.3 1 d D U P D 2
H13K H 1.4431 0.0266 0.4671 0.123 Uiso 0.3 1 calc R U P D 2
H13L H 1.3668 0.0782 0.4144 0.123 Uiso 0.3 1 calc R U P D 2
C136 C 1.535(2) 0.101(2) 0.4052(12) 0.124(7) Uani 0.3 1 d D U P D 2
H13M H 1.5209 0.1586 0.3997 0.149 Uiso 0.3 1 calc R U P D 2
H13N H 1.6015 0.0825 0.4311 0.149 Uiso 0.3 1 calc R U P D 2
C137 C 1.5752(16) 0.0687(18) 0.3367(8) 0.093(5) Uani 0.3 1 d D U P D 2
H13O H 1.5045 0.0795 0.3141 0.112 Uiso 0.3 1 calc R U P D 2
H13P H 1.6040 0.0117 0.3423 0.112 Uiso 0.3 1 calc R U P D 2
C138 C 1.674(4) 0.101(3) 0.2919(15) 0.129(8) Uani 0.3 1 d D U P D 2
H13Q H 1.6957 0.0774 0.2478 0.193 Uiso 0.3 1 calc R U P D 2
H13R H 1.6453 0.1574 0.2852 0.193 Uiso 0.3 1 calc R U P D 2
H13S H 1.7449 0.0895 0.3134 0.193 Uiso 0.3 1 calc R U P D 2
C154 C 1.0069(5) 0.1338(3) 0.3763(3) 0.0713(14) Uani 0.3 1 d D U P F 2
H15C H 1.0280 0.1784 0.3924 0.086 Uiso 0.3 1 calc R U P F 2
H15D H 0.9486 0.1544 0.3457 0.086 Uiso 0.3 1 calc R U P F 2
C155 C 1.1214(14) 0.0821(7) 0.3369(12) 0.062(2) Uani 0.3 1 d D U P F 2
H15E H 1.1633 0.0464 0.3700 0.075 Uiso 0.3 1 calc R U P F 2
H15F H 1.0967 0.0500 0.3077 0.075 Uiso 0.3 1 calc R U P F 2
C156 C 1.2116(13) 0.1244(14) 0.2924(11) 0.078(5) Uani 0.3 1 d D U P F 2
H15G H 1.2365 0.1569 0.3212 0.093 Uiso 0.3 1 calc R U P F 2
H15H H 1.2849 0.0855 0.2727 0.093 Uiso 0.3 1 calc R U P F 2
C157 C 1.163(3) 0.1747(18) 0.2360(14) 0.138(8) Uani 0.3 1 d D U P F 2
H15I H 1.0748 0.1948 0.2508 0.165 Uiso 0.3 1 calc R U P F 2
H15J H 1.1762 0.1429 0.1965 0.165 Uiso 0.3 1 calc R U P F 2
C158 C 1.221(5) 0.242(2) 0.214(3) 0.23(3) Uani 0.3 1 d D U P F 2
H15K H 1.1859 0.2725 0.1773 0.340 Uiso 0.3 1 calc R U P F 2
H15L H 1.2073 0.2742 0.2529 0.340 Uiso 0.3 1 calc R U P F 2
H15M H 1.3087 0.2223 0.1985 0.340 Uiso 0.3 1 calc R U P F 2
C167 C 0.173(2) 0.3659(13) 0.6430(8) 0.046(3) Uani 0.5 1 d D U P H 2
H16C H 0.1388 0.3236 0.6691 0.055 Uiso 0.5 1 calc R U P H 2
H16D H 0.1069 0.4031 0.6250 0.055 Uiso 0.5 1 calc R U P H 2
C168 C 0.2660(15) 0.3327(11) 0.5855(6) 0.110(4) Uani 0.5 1 d D U P H 2
H1 H 0.2275 0.3075 0.5575 0.132 Uiso 0.5 1 calc R U P H 2
H2 H 0.3280 0.2916 0.6036 0.132 Uiso 0.5 1 calc R U P H 2
C169 C 0.3300(16) 0.3891(8) 0.5395(7) 0.108(5) Uani 0.5 1 d D U P H 2
H16E H 0.2685 0.4329 0.5241 0.130 Uiso 0.5 1 calc R U P H 2
H16F H 0.3762 0.4105 0.5659 0.130 Uiso 0.5 1 calc R U P H 2
C170 C 0.4156(15) 0.3519(8) 0.4781(7) 0.089(4) Uani 0.5 1 d D U P H 2
H17C H 0.4702 0.3044 0.4938 0.107 Uiso 0.5 1 calc R U P H 2
H17D H 0.3674 0.3356 0.4496 0.107 Uiso 0.5 1 calc R U P H 2
C171 C 0.4921(10) 0.4021(7) 0.4346(5) 0.086(3) Uani 0.5 1 d D U P H 2
H17E H 0.5316 0.4246 0.4640 0.103 Uiso 0.5 1 calc R U P H 2
H17F H 0.4387 0.4455 0.4129 0.103 Uiso 0.5 1 calc R U P H 2
C172 C 0.5893(15) 0.3590(8) 0.3794(9) 0.105(4) Uani 0.5 1 d D U P H 2
H17G H 0.5497 0.3365 0.3500 0.126 Uiso 0.5 1 calc R U P H 2
H17H H 0.6425 0.3155 0.4011 0.126 Uiso 0.5 1 calc R U P H 2
C173 C 0.6678(11) 0.4096(7) 0.3348(6) 0.106(4) Uani 0.5 1 d D U P H 2
H17I H 0.6176 0.4468 0.3063 0.127 Uiso 0.5 1 calc R U P H 2
H17J H 0.6945 0.4400 0.3646 0.127 Uiso 0.5 1 calc R U P H 2
C174 C 0.7794(9) 0.3641(7) 0.2886(6) 0.084(3) Uani 0.5 1 d D U P H 2
H17K H 0.8189 0.4012 0.2575 0.100 Uiso 0.5 1 calc R U P H 2
H17L H 0.8377 0.3351 0.3169 0.100 Uiso 0.5 1 calc R U P H 2
C175 C 0.7525(14) 0.3083(11) 0.2473(9) 0.115(5) Uani 0.5 1 d D U P H 2
H17M H 0.6834 0.3351 0.2255 0.138 Uiso 0.5 1 calc R U P H 2
H17N H 0.7278 0.2654 0.2778 0.138 Uiso 0.5 1 calc R U P H 2
C176 C 0.858(2) 0.2752(9) 0.1936(9) 0.163(9) Uani 0.5 1 d D U P H 2
H17O H 0.9298 0.2921 0.1991 0.244 Uiso 0.5 1 calc R U P H 2
H17P H 0.8399 0.2935 0.1486 0.244 Uiso 0.5 1 calc R U P H 2
H17Q H 0.8747 0.2184 0.1978 0.244 Uiso 0.5 1 calc R U P H 2
C231 C 1.050(3) 0.1346(18) 0.6450(15) 0.071(7) Uani 0.3 1 d D U P D 3
H23A H 0.9938 0.1086 0.6311 0.085 Uiso 0.3 1 calc R U P D 3
H23B H 1.1089 0.0942 0.6663 0.085 Uiso 0.3 1 calc R U P D 3
C232 C 1.1185(19) 0.1699(15) 0.5823(11) 0.095(6) Uani 0.3 1 d D U P D 3
H23C H 1.0615 0.1921 0.5513 0.113 Uiso 0.3 1 calc R U P D 3
H23D H 1.1456 0.2135 0.5961 0.113 Uiso 0.3 1 calc R U P D 3
C233 C 1.227(4) 0.1163(14) 0.543(2) 0.112(7) Uani 0.3 1 d D U P D 3
H23E H 1.1989 0.0766 0.5241 0.134 Uiso 0.3 1 calc R U P D 3
H23F H 1.2794 0.0889 0.5754 0.134 Uiso 0.3 1 calc R U P D 3
C234 C 1.302(3) 0.1561(15) 0.4859(15) 0.133(8) Uani 0.3 1 d D U P D 3
H23G H 1.3440 0.1877 0.5059 0.160 Uiso 0.3 1 calc R U P D 3
H23H H 1.2472 0.1918 0.4591 0.160 Uiso 0.3 1 calc R U P D 3
C235 C 1.397(3) 0.1004(18) 0.4378(14) 0.119(6) Uani 0.3 1 d D U P D 3
H23I H 1.4330 0.0544 0.4651 0.142 Uiso 0.3 1 calc R U P D 3
H23J H 1.3559 0.0824 0.4066 0.142 Uiso 0.3 1 calc R U P D 3
C236 C 1.500(2) 0.134(2) 0.3955(14) 0.139(8) Uani 0.3 1 d D U P D 3
H23K H 1.5503 0.1440 0.4260 0.167 Uiso 0.3 1 calc R U P D 3
H23L H 1.5519 0.0954 0.3634 0.167 Uiso 0.3 1 calc R U P D 3
C237 C 1.457(4) 0.2078(19) 0.3562(19) 0.201(15) Uani 0.3 1 d D U P D 3
H23M H 1.4731 0.2513 0.3767 0.242 Uiso 0.3 1 calc R U P D 3
H23N H 1.3681 0.2171 0.3600 0.242 Uiso 0.3 1 calc R U P D 3
C238 C 1.516(7) 0.207(4) 0.2827(16) 0.26(3) Uani 0.3 1 d D U P D 3
H23O H 1.4840 0.2571 0.2598 0.394 Uiso 0.3 1 calc R U P D 3
H23P H 1.6039 0.1994 0.2784 0.394 Uiso 0.3 1 calc R U P D 3
H23Q H 1.4988 0.1652 0.2617 0.394 Uiso 0.3 1 calc R U P D 3

loop_
_atom_site_aniso_label
_atom_site_aniso_U_11
_atom_site_aniso_U_22
_atom_site_aniso_U_33
_atom_site_aniso_U_23
_atom_site_aniso_U_13
_atom_site_aniso_U_12
Br1 0.0414(2) 0.0313(2) 0.0389(2) -0.00461(14) -0.00425(16) -0.01009(15)
Br2 0.0210(2) 0.0467(2) 0.0592(3) -0.00579(18) -0.00618(16) -0.00764(15)
Cl91 0.0351(5) 0.0579(6) 0.0689(6) -0.0213(5) 0.0016(4) -0.0081(4)
Cl92 0.0760(8) 0.0478(6) 0.0724(7) -0.0160(5) -0.0276(6) -0.0056(5)
Cl93 0.0787(9) 0.0632(7) 0.0756(8) -0.0090(6) 0.0118(7) -0.0195(6)
Cl94 0.0470(8) 0.0623(9) 0.0643(9) 0.0070(7) -0.0209(7) -0.0171(7)
Cl95 0.0574(9) 0.0640(16) 0.098(2) -0.018(2) -0.0254(10) -0.0114(11)
Cl96 0.049(2) 0.094(3) 0.067(2) -0.003(2) -0.0047(17) -0.025(2)
Cl97 0.0574(9) 0.0640(16) 0.098(2) -0.018(2) -0.0254(10) -0.0114(11)
O1 0.0196(11) 0.0375(12) 0.0521(14) -0.0131(11) -0.0104(10) 0.0002(9)
O2 0.0235(11) 0.0315(11) 0.0461(13) -0.0166(10) -0.0064(10) -0.0022(9)
O3 0.0249(11) 0.0283(11) 0.0367(12) -0.0088(9) -0.0028(9) -0.0047(9)
O4 0.0330(12) 0.0281(11) 0.0464(13) -0.0074(10) -0.0111(10) -0.0031(9)
O5 0.0377(14) 0.0300(12) 0.0583(16) -0.0073(11) -0.0199(12) -0.0007(10)
O6 0.0317(13) 0.0311(12) 0.0623(16) -0.0131(11) -0.0098(12) -0.0063(10)
O7 0.0243(12) 0.0341(12) 0.0648(17) -0.0096(11) -0.0069(11) -0.0059(9)
O8 0.0182(11) 0.0383(13) 0.0538(15) -0.0149(11) -0.0047(10) -0.0002(9)
C1 0.0241(15) 0.0308(15) 0.0418(17) -0.0069(13) -0.0108(13) -0.0038(12)
C2 0.0234(15) 0.0296(15) 0.0434(17) -0.0044(13) -0.0118(13) -0.0038(12)
C3 0.0231(15) 0.0296(15) 0.0436(18) -0.0074(13) -0.0070(13) -0.0019(12)
C4 0.0253(15) 0.0266(14) 0.0389(16) -0.0072(12) -0.0077(13) -0.0054(12)
C5 0.0218(14) 0.0288(15) 0.0372(16) -0.0047(12) -0.0085(12) -0.0040(11)
C6 0.0233(15) 0.0316(16) 0.0386(16) -0.0094(13) -0.0087(12) -0.0027(12)
C7 0.0221(16) 0.0429(19) 0.061(2) -0.0174(17) -0.0114(15) 0.0024(14)
C8 0.0256(16) 0.0391(19) 0.063(2) -0.0294(17) -0.0004(16) -0.0036(14)
C9 0.0208(14) 0.0297(15) 0.0361(16) -0.0072(12) -0.0075(12) -0.0052(11)
C10 0.0291(17) 0.0365(17) 0.0395(17) -0.0059(14) -0.0057(13) -0.0084(13)
C11 0.0270(17) 0.0419(19) 0.053(2) -0.0066(16) -0.0009(15) -0.0110(14)
C12 0.050(2) 0.068(3) 0.055(2) -0.002(2) -0.011(2) -0.019(2)
C13 0.051(3) 0.065(3) 0.063(3) 0.006(2) -0.003(2) -0.016(2)
C14 0.060(3) 0.087(4) 0.068(3) 0.002(3) -0.006(3) -0.018(3)
C15 0.078(4) 0.079(4) 0.079(4) 0.009(3) 0.002(3) -0.027(3)
C16 0.059(3) 0.093(4) 0.080(4) 0.008(3) -0.008(3) -0.008(3)
C17 0.096(5) 0.097(5) 0.085(4) 0.006(4) 0.004(4) -0.040(4)
C18 0.072(4) 0.100(5) 0.092(4) 0.027(4) -0.003(3) -0.028(4)
C19 0.091(5) 0.116(6) 0.124(6) -0.017(5) 0.021(5) -0.052(5)
C20 0.099(5) 0.134(7) 0.081(4) -0.023(4) -0.006(4) -0.050(5)
C21 0.0181(13) 0.0301(15) 0.0403(16) -0.0093(13) -0.0067(12) -0.0064(11)
C22 0.0173(13) 0.0278(15) 0.0380(16) -0.0092(12) -0.0051(12) -0.0069(11)
C23 0.0228(14) 0.0290(15) 0.0377(16) -0.0047(12) -0.0063(12) -0.0091(12)
C24 0.0213(14) 0.0273(15) 0.0441(17) -0.0069(13) -0.0095(13) -0.0056(11)
C25 0.0175(13) 0.0309(16) 0.0459(18) -0.0131(13) -0.0065(12) -0.0049(12)
C26 0.0194(14) 0.0334(16) 0.0384(16) -0.0110(13) -0.0063(12) -0.0042(12)
C27 0.0190(14) 0.0313(16) 0.0464(18) -0.0142(14) -0.0070(13) -0.0009(12)
C28 0.0240(15) 0.0357(17) 0.0492(19) -0.0144(15) -0.0053(14) -0.0048(13)
C29 0.0304(18) 0.044(2) 0.053(2) -0.0183(17) 0.0021(16) -0.0053(15)
C30 0.051(2) 0.065(3) 0.054(2) -0.018(2) 0.009(2) -0.013(2)
C31 0.041(6) 0.078(6) 0.044(7) -0.033(5) 0.007(5) -0.017(5)
C32 0.043(6) 0.117(8) 0.055(7) -0.028(6) 0.008(5) -0.030(6)
C33 0.058(7) 0.157(10) 0.086(9) -0.063(8) 0.016(7) -0.033(7)
C34 0.056(7) 0.192(11) 0.079(7) -0.054(7) 0.008(6) -0.043(7)
C35 0.067(8) 0.196(12) 0.087(8) -0.062(8) 0.006(6) -0.041(8)
C36 0.058(6) 0.200(12) 0.088(7) -0.064(7) 0.008(5) -0.048(7)
C37 0.073(8) 0.195(14) 0.102(10) -0.054(10) 0.021(7) -0.044(9)
C38 0.083(11) 0.212(19) 0.095(8) -0.071(10) 0.034(8) -0.059(12)
C39 0.0213(14) 0.0301(16) 0.0451(18) -0.0146(13) -0.0051(13) -0.0021(12)
C40 0.0248(15) 0.0291(16) 0.0501(19) -0.0117(14) -0.0104(14) 0.0006(12)
C41 0.0308(17) 0.0284(16) 0.054(2) -0.0099(14) -0.0092(15) -0.0028(13)
C42 0.0236(15) 0.0297(16) 0.052(2) -0.0153(14) -0.0036(14) -0.0027(12)
C43 0.0210(14) 0.0333(16) 0.0455(18) -0.0175(14) -0.0035(13) -0.0013(12)
C44 0.0214(14) 0.0309(16) 0.0462(18) -0.0148(13) -0.0056(13) -0.0012(12)
C45 0.072(3) 0.0315(19) 0.069(3) -0.0009(18) -0.036(2) -0.0048(19)
C46 0.044(2) 0.0315(18) 0.079(3) -0.0082(18) -0.017(2) -0.0096(16)
C47 0.0259(16) 0.0355(17) 0.0467(19) -0.0174(14) -0.0067(14) -0.0042(13)
C48 0.0325(18) 0.0418(19) 0.0443(19) -0.0173(15) -0.0059(15) -0.0024(14)
C49 0.038(2) 0.043(2) 0.046(2) -0.0133(16) -0.0011(16) 0.0014(16)
C50 0.045(2) 0.046(2) 0.051(2) -0.0097(18) 0.0021(18) -0.0023(17)
C51 0.049(2) 0.042(2) 0.051(2) -0.0069(17) 0.0037(18) -0.0020(17)
C52 0.059(3) 0.052(3) 0.058(3) 0.003(2) 0.001(2) 0.001(2)
C53 0.057(3) 0.052(2) 0.058(3) 0.002(2) 0.008(2) -0.006(2)
C54 0.077(3) 0.061(3) 0.065(3) 0.010(2) 0.001(3) -0.012(2)
C55 0.067(3) 0.061(3) 0.059(4) -0.008(3) 0.002(3) -0.026(3)
C56 0.097(6) 0.058(5) 0.074(5) 0.001(4) 0.004(4) -0.027(4)
C57 0.096(6) 0.067(4) 0.065(4) -0.011(3) 0.027(4) -0.042(4)
C58 0.122(8) 0.077(6) 0.096(6) -0.023(5) 0.050(6) -0.054(6)
C59 0.0232(15) 0.0376(17) 0.0419(17) -0.0165(14) -0.0091(13) -0.0039(13)
C60 0.0236(15) 0.0354(17) 0.0498(19) -0.0128(14) -0.0120(14) -0.0065(13)
C61 0.0194(14) 0.0411(18) 0.0475(19) -0.0136(15) -0.0088(13) -0.0064(13)
C62 0.0185(14) 0.0408(17) 0.0441(18) -0.0175(14) -0.0095(13) -0.0041(12)
C63 0.0238(15) 0.0358(17) 0.0412(17) -0.0123(13) -0.0134(13) -0.0053(12)
C64 0.0237(15) 0.0408(18) 0.0387(17) -0.0156(14) -0.0078(13) -0.0074(13)
C65 0.0243(15) 0.0410(18) 0.0414(18) -0.0124(14) -0.0136(13) -0.0027(13)
C66 0.041(2) 0.050(2) 0.043(2) -0.0059(16) -0.0136(16) -0.0093(17)
C67 0.063(8) 0.095(15) 0.043(5) -0.010(6) -0.014(4) -0.019(9)
C68 0.047(5) 0.147(10) 0.040(4) 0.009(5) -0.014(3) -0.006(5)
C69 0.054(6) 0.151(10) 0.052(5) -0.013(6) -0.009(4) -0.004(6)
C70 0.059(6) 0.153(12) 0.064(5) 0.001(7) -0.010(4) 0.000(7)
C71 0.070(6) 0.162(11) 0.058(5) 0.010(6) -0.002(5) 0.022(7)
C72 0.067(7) 0.167(11) 0.068(7) 0.027(6) -0.007(5) 0.019(7)
C73 0.071(6) 0.118(9) 0.063(5) 0.017(5) -0.002(5) 0.014(6)
C74 0.094(7) 0.099(11) 0.085(7) 0.018(7) -0.004(5) -0.003(7)
C75 0.097(6) 0.093(8) 0.062(6) 0.031(5) -0.016(5) 0.010(6)
C76 0.095(7) 0.099(9) 0.062(7) 0.003(6) 0.003(5) 0.007(6)
C91 0.053(3) 0.063(3) 0.068(3) -0.012(2) -0.013(2) -0.019(2)
C92 0.061(5) 0.060(4) 0.100(6) -0.007(4) -0.010(4) -0.011(4)
C93 0.036(6) 0.044(7) 0.057(7) -0.006(5) -0.013(5) -0.013(5)
C131 0.049(10) 0.103(9) 0.057(10) -0.036(8) 0.001(9) -0.014(8)
C132 0.044(8) 0.139(10) 0.058(8) -0.031(8) -0.002(7) -0.018(8)
C133 0.058(9) 0.176(11) 0.075(9) -0.054(8) 0.012(8) -0.034(8)
C134 0.057(8) 0.201(13) 0.067(8) -0.065(9) 0.007(7) -0.043(8)
C135 0.059(9) 0.192(13) 0.064(8) -0.063(9) 0.009(8) -0.040(9)
C136 0.077(10) 0.214(16) 0.086(8) -0.069(9) 0.021(7) -0.049(10)
C137 0.041(7) 0.187(14) 0.062(7) -0.055(8) 0.005(6) -0.039(9)
C138 0.083(11) 0.212(19) 0.095(8) -0.071(10) 0.034(8) -0.059(12)
C154 0.077(3) 0.061(3) 0.065(3) 0.010(2) 0.001(3) -0.012(2)
C155 0.067(3) 0.061(3) 0.059(4) -0.008(3) 0.002(3) -0.026(3)
C156 0.083(9) 0.064(9) 0.080(9) -0.017(7) 0.016(7) -0.028(7)
C157 0.155(15) 0.126(13) 0.111(11) 0.019(11) -0.005(11) -0.023(12)
C158 0.27(5) 0.18(3) 0.24(5) 0.08(3) -0.05(4) -0.10(4)
C167 0.045(6) 0.055(8) 0.044(6) -0.009(5) -0.016(4) -0.015(5)
C168 0.099(9) 0.164(12) 0.066(6) -0.020(7) -0.004(6) -0.033(9)
C169 0.078(9) 0.154(11) 0.076(6) -0.003(6) -0.003(7) -0.010(8)
C170 0.070(6) 0.112(9) 0.076(6) -0.005(6) 0.006(5) -0.023(6)
C171 0.065(6) 0.116(8) 0.066(5) 0.012(5) -0.011(5) -0.011(5)
C172 0.066(6) 0.152(9) 0.072(7) 0.023(6) -0.006(5) 0.002(6)
C173 0.087(7) 0.136(9) 0.073(6) 0.003(6) 0.005(6) -0.006(6)
C174 0.084(6) 0.081(7) 0.070(6) 0.008(5) 0.011(5) -0.015(5)
C175 0.126(9) 0.112(10) 0.098(8) -0.011(7) -0.017(7) -0.012(7)
C176 0.234(17) 0.056(8) 0.130(12) 0.016(8) 0.056(12) 0.008(10)
C231 0.048(11) 0.101(10) 0.061(9) -0.026(8) 0.001(8) -0.015(8)
C232 0.066(9) 0.145(11) 0.066(9) -0.018(8) 0.007(7) -0.025(9)
C233 0.068(10) 0.182(12) 0.080(10) -0.041(9) 0.011(9) -0.027(9)
C234 0.089(11) 0.209(13) 0.091(11) -0.039(9) 0.022(10) -0.036(10)
C235 0.065(9) 0.210(13) 0.084(9) -0.054(9) 0.006(8) -0.037(9)
C236 0.089(11) 0.222(16) 0.107(11) -0.070(11) 0.028(9) -0.057(11)
C237 0.23(3) 0.24(2) 0.152(19) -0.038(16) -0.03(2) -0.079(18)
C238 0.34(7) 0.29(4) 0.160(18) -0.045(19) -0.01(2) -0.10(4)

loop_
_atom_type_symbol
_atom_type_description
_atom_type_scat_dispersion_real
_atom_type_scat_dispersion_imag
_atom_type_scat_source
C C 0.0181 0.0091 'International Tables Vol C Tables 4.2.6.8 and 6.1.1.4'
H H 0.0000 0.0000 'International Tables Vol C Tables 4.2.6.8 and 6.1.1.4'
O O 0.0492 0.0322 'International Tables Vol C Tables 4.2.6.8 and 6.1.1.4'
Br Br -0.6763 1.2805 'International Tables Vol C Tables 4.2.6.8 and 6.1.1.4'
Cl Cl 0.3639 0.7018 'International Tables Vol C Tables 4.2.6.8 and 6.1.1.4'

loop_
_geom_angle_atom_site_label_1
_geom_angle_atom_site_label_2
_geom_angle_atom_site_label_3
_geom_angle
_geom_angle_site_symmetry_1
_geom_angle_site_symmetry_3
_geom_angle_publ_flag
C2 O1 C7 117.5(3) . . ?
C4 O2 C8 118.6(3) . . ?
C22 O3 H3O 109.5 . . ?
C24 O4 H4O 109.5 . . ?
C40 O5 C45 118.2(3) . . ?
C42 O6 C46 117.1(3) . . ?
C60 O7 H7O 109.5 . . ?
C62 O8 H8O 109.5 . . ?
C6 C1 C2 116.9(3) . . ?
C6 C1 C65 120.8(3) . . ?
C2 C1 C65 122.2(3) . . ?
O1 C2 C3 122.7(3) . . ?
O1 C2 C1 115.7(3) . . ?
C3 C2 C1 121.5(3) . . ?
C4 C3 C2 119.3(3) . . ?
C4 C3 H3 120.3 . . ?
C2 C3 H3 120.3 . . ?
O2 C4 C3 123.1(3) . . ?
O2 C4 C5 115.5(3) . . ?
C3 C4 C5 121.4(3) . . ?
C6 C5 C4 116.9(3) . . ?
C6 C5 C9 121.2(3) . . ?
C4 C5 C9 121.9(3) . . ?
C5 C6 C1 124.0(3) . . ?
C5 C6 H6 118.0 . . ?
C1 C6 H6 118.0 . . ?
O1 C7 H7A 109.5 . . ?
O1 C7 H7B 109.5 . . ?
H7A C7 H7B 109.5 . . ?
O1 C7 H7C 109.5 . . ?
H7A C7 H7C 109.5 . . ?
H7B C7 H7C 109.5 . . ?
O2 C8 H8A 109.5 . . ?
O2 C8 H8B 109.5 . . ?
H8A C8 H8B 109.5 . . ?
O2 C8 H8C 109.5 . . ?
H8A C8 H8C 109.5 . . ?
H8B C8 H8C 109.5 . . ?
C21 C9 C10 115.7(3) . . ?
C21 C9 C5 110.6(3) . . ?
C10 C9 C5 109.1(3) . . ?
C21 C9 H9 107.0 . . ?
C10 C9 H9 107.0 . . ?
C5 C9 H9 107.0 . . ?
C11 C10 C9 117.0(3) . . ?
C11 C10 H10A 108.1 . . ?
C9 C10 H10A 108.1 . . ?
C11 C10 H10B 108.1 . . ?
C9 C10 H10B 108.1 . . ?
H10A C10 H10B 107.3 . . ?
C10 C11 C12 109.1(3) . . ?
C10 C11 H11A 109.9 . . ?
C12 C11 H11A 109.9 . . ?
C10 C11 H11B 109.9 . . ?
C12 C11 H11B 109.9 . . ?
H11A C11 H11B 108.3 . . ?
C13 C12 C11 116.0(4) . . ?
C13 C12 H12A 108.3 . . ?
C11 C12 H12A 108.3 . . ?
C13 C12 H12B 108.3 . . ?
C11 C12 H12B 108.3 . . ?
H12A C12 H12B 107.4 . . ?
C14 C13 C12 112.9(4) . . ?
C14 C13 H13A 109.0 . . ?
C12 C13 H13A 109.0 . . ?
C14 C13 H13B 109.0 . . ?
C12 C13 H13B 109.0 . . ?
H13A C13 H13B 107.8 . . ?
C15 C14 C13 116.0(4) . . ?
C15 C14 H14A 108.3 . . ?
C13 C14 H14A 108.3 . . ?
C15 C14 H14B 108.3 . . ?
C13 C14 H14B 108.3 . . ?
H14A C14 H14B 107.4 . . ?
C14 C15 C16 114.5(4) . . ?
C14 C15 H15A 108.6 . . ?
C16 C15 H15A 108.6 . . ?
C14 C15 H15B 108.6 . . ?
C16 C15 H15B 108.6 . . ?
H15A C15 H15B 107.6 . . ?
C15 C16 C17 113.9(4) . . ?
C15 C16 H16A 108.8 . . ?
C17 C16 H16A 108.8 . . ?
C15 C16 H16B 108.8 . . ?
C17 C16 H16B 108.8 . . ?
H16A C16 H16B 107.7 . . ?
C16 C17 C18 114.9(5) . . ?
C16 C17 H17A 108.5 . . ?
C18 C17 H17A 108.5 . . ?
C16 C17 H17B 108.5 . . ?
C18 C17 H17B 108.5 . . ?
H17A C17 H17B 107.5 . . ?
C19 C18 C17 113.0(5) . . ?
C19 C18 H18A 109.0 . . ?
C17 C18 H18A 109.0 . . ?
C19 C18 H18B 109.0 . . ?
C17 C18 H18B 109.0 . . ?
H18A C18 H18B 107.8 . . ?
C20 C19 C18 113.8(6) . . ?
C20 C19 H19A 108.8 . . ?
C18 C19 H19A 108.8 . . ?
C20 C19 H19B 108.8 . . ?
C18 C19 H19B 108.8 . . ?
H19A C19 H19B 107.7 . . ?
C19 C20 H20A 109.5 . . ?
C19 C20 H20B 109.5 . . ?
H20A C20 H20B 109.5 . . ?
C19 C20 H20C 109.5 . . ?
H20A C20 H20C 109.5 . . ?
H20B C20 H20C 109.5 . . ?
C26 C21 C22 117.2(3) . . ?
C26 C21 C9 122.7(3) . . ?
C22 C21 C9 120.1(3) . . ?
O3 C22 C23 116.4(3) . . ?
O3 C22 C21 123.6(3) . . ?
C23 C22 C21 120.0(3) . . ?
C22 C23 C24 121.1(3) . . ?
C22 C23 Br1 119.7(2) . . ?
C24 C23 Br1 119.2(2) . . ?
O4 C24 C25 124.1(3) . . ?
O4 C24 C23 116.2(3) . . ?
C25 C24 C23 119.7(3) . . ?
C24 C25 C26 118.2(3) . . ?
C24 C25 C27 119.7(3) . . ?
C26 C25 C27 122.0(3) . . ?
C25 C26 C21 123.7(3) . . ?
C25 C26 H26 118.1 . . ?
C21 C26 H26 118.1 . . ?
C25 C27 C39 110.5(3) . . ?
C25 C27 C28 113.7(3) . . ?
C39 C27 C28 112.3(3) . . ?
C25 C27 H27 106.6 . . ?
C39 C27 H27 106.6 . . ?
C28 C27 H27 106.6 . . ?
C29 C28 C27 113.8(3) . . ?
C29 C28 H28A 108.8 . . ?
C27 C28 H28A 108.8 . . ?
C29 C28 H28B 108.8 . . ?
C27 C28 H28B 108.8 . . ?
H28A C28 H28B 107.7 . . ?
C30 C29 C28 113.2(4) . . ?
C30 C29 H29A 108.9 . . ?
C28 C29 H29A 108.9 . . ?
C30 C29 H29B 108.9 . . ?
C28 C29 H29B 108.9 . . ?
H29A C29 H29B 107.8 . . ?
C231 C30 C29 118.7(11) . . ?
C29 C30 C131 120.1(9) . . ?
C29 C30 C31 113.1(6) . . ?
C29 C30 H30A 109.0 . . ?
C31 C30 H30A 109.0 . . ?
C29 C30 H30B 109.0 . . ?
C31 C30 H30B 109.0 . . ?
H30A C30 H30B 107.8 . . ?
C32 C31 C30 114.0(6) . . ?
C32 C31 H31A 108.8 . . ?
C30 C31 H31A 108.8 . . ?
C32 C31 H31B 108.8 . . ?
C30 C31 H31B 108.8 . . ?
H31A C31 H31B 107.7 . . ?
C33 C32 C31 116.9(7) . . ?
C33 C32 H32A 108.1 . . ?
C31 C32 H32A 108.1 . . ?
C33 C32 H32B 108.1 . . ?
C31 C32 H32B 108.1 . . ?
H32A C32 H32B 107.3 . . ?
C32 C33 C34 114.4(6) . . ?
C32 C33 H33A 108.7 . . ?
C34 C33 H33A 108.7 . . ?
C32 C33 H33B 108.7 . . ?
C34 C33 H33B 108.7 . . ?
H33A C33 H33B 107.6 . . ?
C33 C34 C35 115.8(7) . . ?
C33 C34 H34A 108.3 . . ?
C35 C34 H34A 108.3 . . ?
C33 C34 H34B 108.3 . . ?
C35 C34 H34B 108.3 . . ?
H34A C34 H34B 107.4 . . ?
C36 C35 C34 114.7(7) . . ?
C36 C35 H35A 108.6 . . ?
C34 C35 H35A 108.6 . . ?
C36 C35 H35B 108.6 . . ?
C34 C35 H35B 108.6 . . ?
H35A C35 H35B 107.6 . . ?
C37 C36 C35 114.3(7) . . ?
C37 C36 H36A 108.7 . . ?
C35 C36 H36A 108.7 . . ?
C37 C36 H36B 108.7 . . ?
C35 C36 H36B 108.7 . . ?
H36A C36 H36B 107.6 . . ?
C36 C37 C38 113.8(8) . . ?
C36 C37 H37A 108.8 . . ?
C38 C37 H37A 108.8 . . ?
C36 C37 H37B 108.8 . . ?
C38 C37 H37B 108.8 . . ?
H37A C37 H37B 107.7 . . ?
C37 C38 H38A 109.5 . . ?
C37 C38 H38B 109.5 . . ?
H38A C38 H38B 109.5 . . ?
C37 C38 H38C 109.5 . . ?
H38A C38 H38C 109.5 . . ?
H38B C38 H38C 109.5 . . ?
C44 C39 C40 117.7(3) . . ?
C44 C39 C27 121.5(3) . . ?
C40 C39 C27 120.9(3) . . ?
O5 C40 C39 116.0(3) . . ?
O5 C40 C41 123.2(3) . . ?
C39 C40 C41 120.8(3) . . ?
C42 C41 C40 119.1(3) . . ?
C42 C41 H41 120.5 . . ?
C40 C41 H41 120.5 . . ?
O6 C42 C41 122.8(3) . . ?
O6 C42 C43 115.1(3) . . ?
C41 C42 C43 122.1(3) . . ?
C44 C43 C42 116.6(3) . . ?
C44 C43 C47 121.3(3) . . ?
C42 C43 C47 122.1(3) . . ?
C39 C44 C43 123.7(3) . . ?
C39 C44 H44 118.1 . . ?
C43 C44 H44 118.1 . . ?
O5 C45 H45A 109.5 . . ?
O5 C45 H45B 109.5 . . ?
H45A C45 H45B 109.5 . . ?
O5 C45 H45C 109.5 . . ?
H45A C45 H45C 109.5 . . ?
H45B C45 H45C 109.5 . . ?
O6 C46 H46A 109.5 . . ?
O6 C46 H46B 109.5 . . ?
H46A C46 H46B 109.5 . . ?
O6 C46 H46C 109.5 . . ?
H46A C46 H46C 109.5 . . ?
H46B C46 H46C 109.5 . . ?
C43 C47 C59 110.6(3) . . ?
C43 C47 C48 112.1(3) . . ?
C59 C47 C48 111.6(3) . . ?
C43 C47 H47 107.4 . . ?
C59 C47 H47 107.4 . . ?
C48 C47 H47 107.4 . . ?
C49 C48 C47 115.7(3) . . ?
C49 C48 H48A 108.4 . . ?
C47 C48 H48A 108.4 . . ?
C49 C48 H48B 108.4 . . ?
C47 C48 H48B 108.4 . . ?
H48A C48 H48B 107.4 . . ?
C50 C49 C48 111.5(3) . . ?
C50 C49 H49A 109.3 . . ?
C48 C49 H49A 109.3 . . ?
C50 C49 H49B 109.3 . . ?
C48 C49 H49B 109.3 . . ?
H49A C49 H49B 108.0 . . ?
C49 C50 C51 115.3(3) . . ?
C49 C50 H50A 108.4 . . ?
C51 C50 H50A 108.4 . . ?
C49 C50 H50B 108.4 . . ?
C51 C50 H50B 108.4 . . ?
H50A C50 H50B 107.5 . . ?
C52 C51 C50 114.3(3) . . ?
C52 C51 H51A 108.7 . . ?
C50 C51 H51A 108.7 . . ?
C52 C51 H51B 108.7 . . ?
C50 C51 H51B 108.7 . . ?
H51A C51 H51B 107.6 . . ?
C53 C52 C51 114.8(3) . . ?
C53 C52 H52A 108.6 . . ?
C51 C52 H52A 108.6 . . ?
C53 C52 H52B 108.6 . . ?
C51 C52 H52B 108.6 . . ?
H52A C52 H52B 107.6 . . ?
C52 C53 C154 115.1(4) . . ?
C52 C53 C54 115.1(4) . . ?
C52 C53 H53A 108.5 . . ?
C54 C53 H53A 108.5 . . ?
C52 C53 H53B 108.5 . . ?
C54 C53 H53B 108.5 . . ?
H53A C53 H53B 107.5 . . ?
C53 C54 C55 114.1(4) . . ?
C53 C54 H54A 108.7 . . ?
C55 C54 H54A 108.7 . . ?
C53 C54 H54B 108.7 . . ?
C55 C54 H54B 108.7 . . ?
H54A C54 H54B 107.6 . . ?
C56 C55 C54 115.7(5) . . ?
C56 C55 H55A 108.4 . . ?
C54 C55 H55A 108.4 . . ?
C56 C55 H55B 108.4 . . ?
C54 C55 H55B 108.4 . . ?
H55A C55 H55B 107.4 . . ?
C57 C56 C55 112.5(6) . . ?
C57 C56 H56A 109.1 . . ?
C55 C56 H56A 109.1 . . ?
C57 C56 H56B 109.1 . . ?
C55 C56 H56B 109.1 . . ?
H56A C56 H56B 107.8 . . ?
C56 C57 C58 112.8(5) . . ?
C56 C57 H57A 109.0 . . ?
C58 C57 H57A 109.0 . . ?
C56 C57 H57B 109.0 . . ?
C58 C57 H57B 109.0 . . ?
H57A C57 H57B 107.8 . . ?
C57 C58 H58A 109.5 . . ?
C57 C58 H58B 109.5 . . ?
H58A C58 H58B 109.5 . . ?
C57 C58 H58C 109.5 . . ?
H58A C58 H58C 109.5 . . ?
H58B C58 H58C 109.5 . . ?
C64 C59 C60 117.6(3) . . ?
C64 C59 C47 122.2(3) . . ?
C60 C59 C47 120.3(3) . . ?
O7 C60 C59 123.5(3) . . ?
O7 C60 C61 117.1(3) . . ?
C59 C60 C61 119.4(3) . . ?
C62 C61 C60 121.8(3) . . ?
C62 C61 Br2 119.0(3) . . ?
C60 C61 Br2 119.0(3) . . ?
O8 C62 C61 117.4(3) . . ?
O8 C62 C63 122.8(3) . . ?
C61 C62 C63 119.8(3) . . ?
C64 C63 C62 117.4(3) . . ?
C64 C63 C65 122.3(3) . . ?
C62 C63 C65 120.3(3) . . ?
C59 C64 C63 123.9(3) . . ?
C59 C64 H64 118.0 . . ?
C63 C64 H64 118.0 . . ?
C1 C65 C66 111.9(3) . . ?
C1 C65 C63 110.2(3) . . ?
C66 C65 C63 114.0(3) . . ?
C1 C65 H65 106.8 . . ?
C66 C65 H65 106.8 . . ?
C63 C65 H65 106.8 . . ?
C67 C66 C65 118.9(8) . . ?
C65 C66 C167 107.7(6) . . ?
C67 C66 H66A 107.6 . . ?
C65 C66 H66A 107.6 . . ?
C67 C66 H66B 107.6 . . ?
C65 C66 H66B 107.6 . . ?
H66A C66 H66B 107.0 . . ?
C66 C67 C68 122.6(19) . . ?
C66 C67 H67A 106.7 . . ?
C68 C67 H67A 106.7 . . ?
C66 C67 H67B 106.7 . . ?
C68 C67 H67B 106.7 . . ?
H67A C67 H67B 106.6 . . ?
C67 C68 C69 115.7(16) . . ?
C67 C68 H68A 108.4 . . ?
C69 C68 H68A 108.4 . . ?
C67 C68 H68B 108.4 . . ?
C69 C68 H68B 108.4 . . ?
H68A C68 H68B 107.4 . . ?
C70 C69 C68 112.9(6) . . ?
C70 C69 H69A 109.0 . . ?
C68 C69 H69A 109.0 . . ?
C70 C69 H69B 109.0 . . ?
C68 C69 H69B 109.0 . . ?
H69A C69 H69B 107.8 . . ?
C71 C70 C69 115.7(6) . . ?
C71 C70 H70A 108.4 . . ?
C69 C70 H70A 108.4 . . ?
C71 C70 H70B 108.4 . . ?
C69 C70 H70B 108.4 . . ?
H70A C70 H70B 107.4 . . ?
C70 C71 C72 114.0(6) . . ?
C70 C71 H71A 108.8 . . ?
C72 C71 H71A 108.8 . . ?
C70 C71 H71B 108.8 . . ?
C72 C71 H71B 108.7 . . ?
H71A C71 H71B 107.6 . . ?
C71 C72 C73 114.6(7) . . ?
C71 C72 H72A 108.6 . . ?
C73 C72 H72A 108.6 . . ?
C71 C72 H72B 108.6 . . ?
C73 C72 H72B 108.6 . . ?
H72A C72 H72B 107.6 . . ?
C74 C73 C72 115.0(6) . . ?
C74 C73 H73A 108.5 . . ?
C72 C73 H73A 108.5 . . ?
C74 C73 H73B 108.5 . . ?
C72 C73 H73B 108.5 . . ?
H73A C73 H73B 107.5 . . ?
C75 C74 C73 113.7(7) . . ?
C75 C74 H74A 108.8 . . ?
C73 C74 H74A 108.8 . . ?
C75 C74 H74B 108.8 . . ?
C73 C74 H74B 108.8 . . ?
H74A C74 H74B 107.7 . . ?
C76 C75 C74 112.9(7) . . ?
C76 C75 H75A 109.0 . . ?
C74 C75 H75A 109.0 . . ?
C76 C75 H75B 109.0 . . ?
C74 C75 H75B 109.0 . . ?
H75A C75 H75B 107.8 . . ?
C75 C76 H76A 109.5 . . ?
C75 C76 H76B 109.5 . . ?
H76A C76 H76B 109.5 . . ?
C75 C76 H76C 109.5 . . ?
H76A C76 H76C 109.5 . . ?
H76B C76 H76C 109.5 . . ?
Cl92 C91 Cl91 114.2(3) . . ?
Cl92 C91 Cl93 109.4(3) . . ?
Cl91 C91 Cl93 108.8(3) . . ?
Cl92 C91 H91 108.1 . . ?
Cl91 C91 H91 108.1 . . ?
Cl93 C91 H91 108.1 . . ?
Cl95 C92 Cl94 111.5(4) . . ?
Cl95 C92 H92A 109.3 . . ?
Cl94 C92 H92A 109.3 . . ?
Cl95 C92 H92B 109.3 . . ?
Cl94 C92 H92B 109.3 . . ?
H92A C92 H92B 108.0 . . ?
Cl96 C93 Cl97 111.4(4) . . ?
Cl96 C93 H93A 109.3 . . ?
Cl97 C93 H93A 109.3 . . ?
Cl96 C93 H93B 109.3 . . ?
Cl97 C93 H93B 109.3 . . ?
H93A C93 H93B 108.0 . . ?
C132 C131 C30 117.6(12) . . ?
C132 C131 H13C 107.9 . . ?
C30 C131 H13C 107.9 . . ?
C132 C131 H13D 107.9 . . ?
C30 C131 H13D 107.9 . . ?
H13C C131 H13D 107.2 . . ?
C133 C132 C131 115.8(7) . . ?
C133 C132 H13E 108.3 . . ?
C131 C132 H13E 108.3 . . ?
C133 C132 H13F 108.3 . . ?
C131 C132 H13F 108.3 . . ?
H13E C132 H13F 107.4 . . ?
C132 C133 C134 114.5(7) . . ?
C132 C133 H13G 108.6 . . ?
C134 C133 H13G 108.6 . . ?
C132 C133 H13H 108.6 . . ?
C134 C133 H13H 108.6 . . ?
H13G C133 H13H 107.6 . . ?
C133 C134 C135 114.4(7) . . ?
C133 C134 H13I 108.6 . . ?
C135 C134 H13I 108.6 . . ?
C133 C134 H13J 108.7 . . ?
C135 C134 H13J 108.7 . . ?
H13I C134 H13J 107.6 . . ?
C136 C135 C134 115.1(7) . . ?
C136 C135 H13K 108.5 . . ?
C134 C135 H13K 108.5 . . ?
C136 C135 H13L 108.5 . . ?
C134 C135 H13L 108.5 . . ?
H13K C135 H13L 107.5 . . ?
C137 C136 C135 113.3(8) . . ?
C137 C136 H13M 108.9 . . ?
C135 C136 H13M 108.9 . . ?
C137 C136 H13N 108.9 . . ?
C135 C136 H13N 108.9 . . ?
H13M C136 H13N 107.7 . . ?
C136 C137 C138 113.5(8) . . ?
C136 C137 H13O 108.9 . . ?
C138 C137 H13O 108.9 . . ?
C136 C137 H13P 108.9 . . ?
C138 C137 H13P 108.9 . . ?
H13O C137 H13P 107.7 . . ?
C137 C138 H13Q 109.5 . . ?
C137 C138 H13R 109.5 . . ?
H13Q C138 H13R 109.5 . . ?
C137 C138 H13S 109.5 . . ?
H13Q C138 H13S 109.5 . . ?
H13R C138 H13S 109.5 . . ?
C53 C154 C155 111.0(7) . . ?
C53 C154 H15C 109.4 . . ?
C155 C154 H15C 109.4 . . ?
C53 C154 H15D 109.4 . . ?
C155 C154 H15D 109.4 . . ?
H15C C154 H15D 108.0 . . ?
C156 C155 C154 115.8(7) . . ?
C156 C155 H15E 108.3 . . ?
C154 C155 H15E 108.3 . . ?
C156 C155 H15F 108.3 . . ?
C154 C155 H15F 108.3 . . ?
H15E C155 H15F 107.4 . . ?
C157 C156 C155 113.8(8) . . ?
C157 C156 H15G 108.8 . . ?
C155 C156 H15G 108.8 . . ?
C157 C156 H15H 108.8 . . ?
C155 C156 H15H 108.8 . . ?
H15G C156 H15H 107.7 . . ?
C156 C157 C158 113.3(8) . . ?
C156 C157 H15I 108.9 . . ?
C158 C157 H15I 108.9 . . ?
C156 C157 H15J 108.9 . . ?
C158 C157 H15J 108.9 . . ?
H15I C157 H15J 107.7 . . ?
C157 C158 H15K 109.5 . . ?
C157 C158 H15L 109.5 . . ?
H15K C158 H15L 109.5 . . ?
C157 C158 H15M 109.5 . . ?
H15K C158 H15M 109.5 . . ?
H15L C158 H15M 109.5 . . ?
C168 C167 C66 115.4(18) . . ?
C168 C167 H16C 108.4 . . ?
C66 C167 H16C 108.4 . . ?
C168 C167 H16D 108.4 . . ?
C66 C167 H16D 108.4 . . ?
H16C C167 H16D 107.5 . . ?
C167 C168 C169 116.1(13) . . ?
C167 C168 H1 108.3 . . ?
C169 C168 H1 108.3 . . ?
C167 C168 H2 108.3 . . ?
C169 C168 H2 108.3 . . ?
H1 C168 H2 107.4 . . ?
C170 C169 C168 112.7(6) . . ?
C170 C169 H16E 109.0 . . ?
C168 C169 H16E 109.0 . . ?
C170 C169 H16F 109.0 . . ?
C168 C169 H16F 109.0 . . ?
H16E C169 H16F 107.8 . . ?
C171 C170 C169 115.4(6) . . ?
C171 C170 H17C 108.4 . . ?
C169 C170 H17C 108.4 . . ?
C171 C170 H17D 108.4 . . ?
C169 C170 H17D 108.4 . . ?
H17C C170 H17D 107.5 . . ?
C170 C171 C172 113.7(6) . . ?
C170 C171 H17E 108.8 . . ?
C172 C171 H17E 108.8 . . ?
C170 C171 H17F 108.8 . . ?
C172 C171 H17F 108.8 . . ?
H17E C171 H17F 107.7 . . ?
C171 C172 C173 114.1(7) . . ?
C171 C172 H17G 108.7 . . ?
C173 C172 H17G 108.7 . . ?
C171 C172 H17H 108.7 . . ?
C173 C172 H17H 108.7 . . ?
H17G C172 H17H 107.6 . . ?
C174 C173 C172 114.1(6) . . ?
C174 C173 H17I 108.7 . . ?
C172 C173 H17I 108.7 . . ?
C174 C173 H17J 108.7 . . ?
C172 C173 H17J 108.7 . . ?
H17I C173 H17J 107.6 . . ?
C175 C174 C173 113.9(7) . . ?
C175 C174 H17K 108.8 . . ?
C173 C174 H17K 108.8 . . ?
C175 C174 H17L 108.8 . . ?
C173 C174 H17L 108.8 . . ?
H17K C174 H17L 107.7 . . ?
C174 C175 C176 112.8(8) . . ?
C174 C175 H17M 109.0 . . ?
C176 C175 H17M 109.0 . . ?
C174 C175 H17N 109.0 . . ?
C176 C175 H17N 109.0 . . ?
H17M C175 H17N 107.8 . . ?
C175 C176 H17O 109.5 . . ?
C175 C176 H17P 109.5 . . ?
H17O C176 H17P 109.5 . . ?
C175 C176 H17Q 109.5 . . ?
H17O C176 H17Q 109.5 . . ?
H17P C176 H17Q 109.5 . . ?
C30 C231 C232 114.7(18) . . ?
C30 C231 H23A 108.6 . . ?
C232 C231 H23A 108.6 . . ?
C30 C231 H23B 108.6 . . ?
C232 C231 H23B 108.6 . . ?
H23A C231 H23B 107.6 . . ?
C233 C232 C231 116.2(7) . . ?
C233 C232 H23C 108.2 . . ?
C231 C232 H23C 108.2 . . ?
C233 C232 H23D 108.2 . . ?
C231 C232 H23D 108.2 . . ?
H23C C232 H23D 107.4 . . ?
C232 C233 C234 114.5(7) . . ?
C232 C233 H23E 108.6 . . ?
C234 C233 H23E 108.6 . . ?
C232 C233 H23F 108.6 . . ?
C234 C233 H23F 108.6 . . ?
H23E C233 H23F 107.6 . . ?
C233 C234 C235 114.3(7) . . ?
C233 C234 H23G 108.7 . . ?
C235 C234 H23G 108.7 . . ?
C233 C234 H23H 108.7 . . ?
C235 C234 H23H 108.7 . . ?
H23G C234 H23H 107.6 . . ?
C236 C235 C234 115.2(7) . . ?
C236 C235 H23I 108.5 . . ?
C234 C235 H23I 108.5 . . ?
C236 C235 H23J 108.5 . . ?
C234 C235 H23J 108.5 . . ?
H23I C235 H23J 107.5 . . ?
C237 C236 C235 113.6(8) . . ?
C237 C236 H23K 108.8 . . ?
C235 C236 H23K 108.9 . . ?
C237 C236 H23L 108.9 . . ?
C235 C236 H23L 108.9 . . ?
H23K C236 H23L 107.7 . . ?
C236 C237 C238 113.5(8) . . ?
C236 C237 H23M 108.9 . . ?
C238 C237 H23M 108.9 . . ?
C236 C237 H23N 108.9 . . ?
C238 C237 H23N 108.9 . . ?
H23M C237 H23N 107.7 . . ?
C237 C238 H23O 109.5 . . ?
C237 C238 H23P 109.5 . . ?
H23O C238 H23P 109.5 . . ?
C237 C238 H23Q 109.5 . . ?
H23O C238 H23Q 109.5 . . ?
H23P C238 H23Q 109.5 . . ?

loop_
_geom_bond_atom_site_label_1
_geom_bond_atom_site_label_2
_geom_bond_distance
_geom_bond_site_symmetry_2
_geom_bond_publ_flag
Br1 C23 1.888(3) . ?
Br2 C61 1.897(4) . ?
Cl91 C91 1.766(5) . ?
Cl92 C91 1.690(6) . ?
Cl93 C91 1.779(6) . ?
Cl94 C92 1.778(4) . ?
Cl95 C92 1.770(5) . ?
Cl96 C93 1.774(5) . ?
Cl97 C93 1.775(5) . ?
O1 C2 1.380(4) . ?
O1 C7 1.439(4) . ?
O2 C4 1.378(4) . ?
O2 C8 1.435(4) . ?
O3 C22 1.364(4) . ?
O3 H3O 0.8400 . ?
O4 C24 1.363(4) . ?
O4 H4O 0.8400 . ?
O5 C40 1.370(4) . ?
O5 C45 1.437(5) . ?
O6 C42 1.385(4) . ?
O6 C46 1.439(5) . ?
O7 C60 1.359(4) . ?
O7 H7O 0.8400 . ?
O8 C62 1.363(4) . ?
O8 H8O 0.8400 . ?
C1 C6 1.393(5) . ?
C1 C2 1.393(5) . ?
C1 C65 1.526(4) . ?
C2 C3 1.393(5) . ?
C3 C4 1.390(5) . ?
C3 H3 0.9500 . ?
C4 C5 1.399(5) . ?
C5 C6 1.389(5) . ?
C5 C9 1.533(4) . ?
C6 H6 0.9500 . ?
C7 H7A 0.9800 . ?
C7 H7B 0.9800 . ?
C7 H7C 0.9800 . ?
C8 H8A 0.9800 . ?
C8 H8B 0.9800 . ?
C8 H8C 0.9800 . ?
C9 C21 1.520(4) . ?
C9 C10 1.528(5) . ?
C9 H9 1.0000 . ?
C10 C11 1.513(5) . ?
C10 H10A 0.9900 . ?
C10 H10B 0.9900 . ?
C11 C12 1.536(6) . ?
C11 H11A 0.9900 . ?
C11 H11B 0.9900 . ?
C12 C13 1.516(5) . ?
C12 H12A 0.9900 . ?
C12 H12B 0.9900 . ?
C13 C14 1.508(5) . ?
C13 H13A 0.9900 . ?
C13 H13B 0.9900 . ?
C14 C15 1.497(5) . ?
C14 H14A 0.9900 . ?
C14 H14B 0.9900 . ?
C15 C16 1.518(5) . ?
C15 H15A 0.9900 . ?
C15 H15B 0.9900 . ?
C16 C17 1.527(6) . ?
C16 H16A 0.9900 . ?
C16 H16B 0.9900 . ?
C17 C18 1.527(6) . ?
C17 H17A 0.9900 . ?
C17 H17B 0.9900 . ?
C18 C19 1.489(7) . ?
C18 H18A 0.9900 . ?
C18 H18B 0.9900 . ?
C19 C20 1.487(7) . ?
C19 H19A 0.9900 . ?
C19 H19B 0.9900 . ?
C20 H20A 0.9800 . ?
C20 H20B 0.9800 . ?
C20 H20C 0.9800 . ?
C21 C26 1.396(4) . ?
C21 C22 1.400(5) . ?
C22 C23 1.400(5) . ?
C23 C24 1.400(5) . ?
C24 C25 1.384(5) . ?
C25 C26 1.393(5) . ?
C25 C27 1.522(4) . ?
C26 H26 0.9500 . ?
C27 C39 1.531(4) . ?
C27 C28 1.532(5) . ?
C27 H27 1.0000 . ?
C28 C29 1.522(5) . ?
C28 H28A 0.9900 . ?
C28 H28B 0.9900 . ?
C29 C30 1.511(6) . ?
C29 H29A 0.9900 . ?
C29 H29B 0.9900 . ?
C30 C231 1.49(3) . ?
C30 C131 1.517(6) . ?
C30 C31 1.520(6) . ?
C30 H30A 0.9900 . ?
C30 H30B 0.9900 . ?
C31 C32 1.506(6) . ?
C31 H31A 0.9900 . ?
C31 H31B 0.9900 . ?
C32 C33 1.503(6) . ?
C32 H32A 0.9900 . ?
C32 H32B 0.9900 . ?
C33 C34 1.519(6) . ?
C33 H33A 0.9900 . ?
C33 H33B 0.9900 . ?
C34 C35 1.529(7) . ?
C34 H34A 0.9900 . ?
C34 H34B 0.9900 . ?
C35 C36 1.526(7) . ?
C35 H35A 0.9900 . ?
C35 H35B 0.9900 . ?
C36 C37 1.488(8) . ?
C36 H36A 0.9900 . ?
C36 H36B 0.9900 . ?
C37 C38 1.493(8) . ?
C37 H37A 0.9900 . ?
C37 H37B 0.9900 . ?
C38 H38A 0.9800 . ?
C38 H38B 0.9800 . ?
C38 H38C 0.9800 . ?
C39 C44 1.388(5) . ?
C39 C40 1.402(5) . ?
C40 C41 1.404(5) . ?
C41 C42 1.388(5) . ?
C41 H41 0.9500 . ?
C42 C43 1.402(5) . ?
C43 C44 1.398(5) . ?
C43 C47 1.523(5) . ?
C44 H44 0.9500 . ?
C45 H45A 0.9800 . ?
C45 H45B 0.9800 . ?
C45 H45C 0.9800 . ?
C46 H46A 0.9800 . ?
C46 H46B 0.9800 . ?
C46 H46C 0.9800 . ?
C47 C59 1.536(5) . ?
C47 C48 1.541(6) . ?
C47 H47 1.0000 . ?
C48 C49 1.532(5) . ?
C48 H48A 0.9900 . ?
C48 H48B 0.9900 . ?
C49 C50 1.516(6) . ?
C49 H49A 0.9900 . ?
C49 H49B 0.9900 . ?
C50 C51 1.517(4) . ?
C50 H50A 0.9900 . ?
C50 H50B 0.9900 . ?
C51 C52 1.509(5) . ?
C51 H51A 0.9900 . ?
C51 H51B 0.9900 . ?
C52 C53 1.504(5) . ?
C52 H52A 0.9900 . ?
C52 H52B 0.9900 . ?
C53 C154 1.519(5) . ?
C53 C54 1.519(5) . ?
C53 H53A 0.9900 . ?
C53 H53B 0.9900 . ?
C54 C55 1.530(6) . ?
C54 H54A 0.9900 . ?
C54 H54B 0.9900 . ?
C55 C56 1.524(6) . ?
C55 H55A 0.9900 . ?
C55 H55B 0.9900 . ?
C56 C57 1.493(8) . ?
C56 H56A 0.9900 . ?
C56 H56B 0.9900 . ?
C57 C58 1.495(7) . ?
C57 H57A 0.9900 . ?
C57 H57B 0.9900 . ?
C58 H58A 0.9800 . ?
C58 H58B 0.9800 . ?
C58 H58C 0.9800 . ?
C59 C64 1.389(5) . ?
C59 C60 1.398(5) . ?
C60 C61 1.401(5) . ?
C61 C62 1.383(5) . ?
C62 C63 1.399(5) . ?
C63 C64 1.397(5) . ?
C63 C65 1.527(5) . ?
C64 H64 0.9500 . ?
C65 C66 1.526(6) . ?
C65 H65 1.0000 . ?
C66 C67 1.46(3) . ?
C66 C167 1.60(2) . ?
C66 H66A 0.9900 . ?
C66 H66B 0.9900 . ?
C67 C68 1.466(13) . ?
C67 H67A 0.9900 . ?
C67 H67B 0.9900 . ?
C68 C69 1.521(6) . ?
C68 H68A 0.9900 . ?
C68 H68B 0.9900 . ?
C69 C70 1.510(6) . ?
C69 H69A 0.9900 . ?
C69 H69B 0.9900 . ?
C70 C71 1.503(6) . ?
C70 H70A 0.9900 . ?
C70 H70B 0.9900 . ?
C71 C72 1.520(6) . ?
C71 H71A 0.9900 . ?
C71 H71B 0.9900 . ?
C72 C73 1.528(7) . ?
C72 H72A 0.9900 . ?
C72 H72B 0.9900 . ?
C73 C74 1.523(7) . ?
C73 H73A 0.9900 . ?
C73 H73B 0.9900 . ?
C74 C75 1.492(8) . ?
C74 H74A 0.9900 . ?
C74 H74B 0.9900 . ?
C75 C76 1.491(8) . ?
C75 H75A 0.9900 . ?
C75 H75B 0.9900 . ?
C76 H76A 0.9800 . ?
C76 H76B 0.9800 . ?
C76 H76C 0.9800 . ?
C91 H91 1.0000 . ?
C92 H92A 0.9900 . ?
C92 H92B 0.9900 . ?
C93 H93A 0.9900 . ?
C93 H93B 0.9900 . ?
C131 C132 1.509(6) . ?
C131 H13C 0.9900 . ?
C131 H13D 0.9900 . ?
C132 C133 1.501(6) . ?
C132 H13E 0.9900 . ?
C132 H13F 0.9900 . ?
C133 C134 1.520(6) . ?
C133 H13G 0.9900 . ?
C133 H13H 0.9900 . ?
C134 C135 1.529(7) . ?
C134 H13I 0.9900 . ?
C134 H13J 0.9900 . ?
C135 C136 1.525(7) . ?
C135 H13K 0.9900 . ?
C135 H13L 0.9900 . ?
C136 C137 1.490(8) . ?
C136 H13M 0.9900 . ?
C136 H13N 0.9900 . ?
C137 C138 1.494(8) . ?
C137 H13O 0.9900 . ?
C137 H13P 0.9900 . ?
C138 H13Q 0.9800 . ?
C138 H13R 0.9800 . ?
C138 H13S 0.9800 . ?
C154 C155 1.528(6) . ?
C154 H15C 0.9900 . ?
C154 H15D 0.9901 . ?
C155 C156 1.523(7) . ?
C155 H15E 0.9900 . ?
C155 H15F 0.9900 . ?
C156 C157 1.489(8) . ?
C156 H15G 0.9900 . ?
C156 H15H 0.9900 . ?
C157 C158 1.492(8) . ?
C157 H15I 0.9900 . ?
C157 H15J 0.9900 . ?
C158 H15K 0.9800 . ?
C158 H15L 0.9800 . ?
C158 H15M 0.9800 . ?
C167 C168 1.465(13) . ?
C167 H16C 0.9900 . ?
C167 H16D 0.9900 . ?
C168 C169 1.517(6) . ?
C168 H1 0.9900 . ?
C168 H2 0.9900 . ?
C169 C170 1.510(6) . ?
C169 H16E 0.9900 . ?
C169 H16F 0.9900 . ?
C170 C171 1.501(6) . ?
C170 H17C 0.9900 . ?
C170 H17D 0.9900 . ?
C171 C172 1.519(6) . ?
C171 H17E 0.9900 . ?
C171 H17F 0.9900 . ?
C172 C173 1.528(7) . ?
C172 H17G 0.9900 . ?
C172 H17H 0.9900 . ?
C173 C174 1.524(7) . ?
C173 H17I 0.9900 . ?
C173 H17J 0.9900 . ?
C174 C175 1.488(8) . ?
C174 H17K 0.9900 . ?
C174 H17L 0.9900 . ?
C175 C176 1.495(8) . ?
C175 H17M 0.9900 . ?
C175 H17N 0.9900 . ?
C176 H17O 0.9800 . ?
C176 H17P 0.9800 . ?
C176 H17Q 0.9800 . ?
C231 C232 1.508(6) . ?
C231 H23A 0.9900 . ?
C231 H23B 0.9900 . ?
C232 C233 1.500(6) . ?
C232 H23C 0.9900 . ?
C232 H23D 0.9900 . ?
C233 C234 1.520(6) . ?
C233 H23E 0.9900 . ?
C233 H23F 0.9900 . ?
C234 C235 1.529(7) . ?
C234 H23G 0.9900 . ?
C234 H23H 0.9900 . ?
C235 C236 1.524(7) . ?
C235 H23I 0.9900 . ?
C235 H23J 0.9900 . ?
C236 C237 1.489(8) . ?
C236 H23K 0.9900 . ?
C236 H23L 0.9900 . ?
C237 C238 1.493(8) . ?
C237 H23M 0.9900 . ?
C237 H23N 0.9900 . ?
C238 H23O 0.9800 . ?
C238 H23P 0.9800 . ?
C238 H23Q 0.9800 . ?

loop_
_geom_torsion_atom_site_label_1
_geom_torsion_atom_site_label_2
_geom_torsion_atom_site_label_3
_geom_torsion_atom_site_label_4
_geom_torsion
_geom_torsion_site_symmetry_1
_geom_torsion_site_symmetry_2
_geom_torsion_site_symmetry_3
_geom_torsion_site_symmetry_4
_geom_torsion_publ_flag
C7 O1 C2 C3 4.6(5) . . . . ?
C7 O1 C2 C1 -177.3(3) . . . . ?
C6 C1 C2 O1 -176.5(3) . . . . ?
C65 C1 C2 O1 4.7(5) . . . . ?
C6 C1 C2 C3 1.6(5) . . . . ?
C65 C1 C2 C3 -177.1(3) . . . . ?
O1 C2 C3 C4 177.4(3) . . . . ?
C1 C2 C3 C4 -0.7(5) . . . . ?
C8 O2 C4 C3 -9.9(5) . . . . ?
C8 O2 C4 C5 171.3(3) . . . . ?
C2 C3 C4 O2 -178.9(3) . . . . ?
C2 C3 C4 C5 -0.2(5) . . . . ?
O2 C4 C5 C6 178.8(3) . . . . ?
C3 C4 C5 C6 0.0(5) . . . . ?
O2 C4 C5 C9 -3.4(5) . . . . ?
C3 C4 C5 C9 177.8(3) . . . . ?
C4 C5 C6 C1 1.1(5) . . . . ?
C9 C5 C6 C1 -176.7(3) . . . . ?
C2 C1 C6 C5 -1.9(5) . . . . ?
C65 C1 C6 C5 176.9(3) . . . . ?
C6 C5 C9 C21 -74.7(4) . . . . ?
C4 C5 C9 C21 107.6(3) . . . . ?
C6 C5 C9 C10 53.7(4) . . . . ?
C4 C5 C9 C10 -124.0(3) . . . . ?
C21 C9 C10 C11 -63.8(4) . . . . ?
C5 C9 C10 C11 170.7(3) . . . . ?
C9 C10 C11 C12 -172.2(3) . . . . ?
C10 C11 C12 C13 -179.5(4) . . . . ?
C11 C12 C13 C14 -177.6(5) . . . . ?
C12 C13 C14 C15 179.8(6) . . . . ?
C13 C14 C15 C16 178.5(6) . . . . ?
C14 C15 C16 C17 -175.1(6) . . . . ?
C15 C16 C17 C18 174.6(7) . . . . ?
C16 C17 C18 C19 -173.0(7) . . . . ?
C17 C18 C19 C20 -178.2(8) . . . . ?
C10 C9 C21 C26 -21.8(4) . . . . ?
C5 C9 C21 C26 102.9(3) . . . . ?
C10 C9 C21 C22 159.3(3) . . . . ?
C5 C9 C21 C22 -76.0(3) . . . . ?
C26 C21 C22 O3 -178.2(3) . . . . ?
C9 C21 C22 O3 0.8(4) . . . . ?
C26 C21 C22 C23 1.7(4) . . . . ?
C9 C21 C22 C23 -179.3(3) . . . . ?
O3 C22 C23 C24 177.6(3) . . . . ?
C21 C22 C23 C24 -2.3(4) . . . . ?
O3 C22 C23 Br1 -0.4(4) . . . . ?
C21 C22 C23 Br1 179.6(2) . . . . ?
C22 C23 C24 O4 -179.3(3) . . . . ?
Br1 C23 C24 O4 -1.2(4) . . . . ?
C22 C23 C24 C25 2.0(5) . . . . ?
Br1 C23 C24 C25 -180.0(2) . . . . ?
O4 C24 C25 C26 -179.7(3) . . . . ?
C23 C24 C25 C26 -1.1(4) . . . . ?
O4 C24 C25 C27 0.9(5) . . . . ?
C23 C24 C25 C27 179.5(3) . . . . ?
C24 C25 C26 C21 0.6(5) . . . . ?
C27 C25 C26 C21 -180.0(3) . . . . ?
C22 C21 C26 C25 -0.9(4) . . . . ?
C9 C21 C26 C25 -179.8(3) . . . . ?
C24 C25 C27 C39 80.6(4) . . . . ?
C26 C25 C27 C39 -98.8(4) . . . . ?
C24 C25 C27 C28 -152.1(3) . . . . ?
C26 C25 C27 C28 28.5(4) . . . . ?
C25 C27 C28 C29 171.9(3) . . . . ?
C39 C27 C28 C29 -61.8(4) . . . . ?
C27 C28 C29 C30 -172.1(3) . . . . ?
C28 C29 C30 C231 -160(2) . . . . ?
C28 C29 C30 C131 -172(2) . . . . ?
C28 C29 C30 C31 176.5(12) . . . . ?
C29 C30 C31 C32 -179.3(19) . . . . ?
C30 C31 C32 C33 -179(2) . . . . ?
C31 C32 C33 C34 177(3) . . . . ?
C32 C33 C34 C35 175(3) . . . . ?
C33 C34 C35 C36 172(2) . . . . ?
C34 C35 C36 C37 179(2) . . . . ?
C35 C36 C37 C38 -175(2) . . . . ?
C25 C27 C39 C44 74.1(4) . . . . ?
C28 C27 C39 C44 -53.9(4) . . . . ?
C25 C27 C39 C40 -105.4(4) . . . . ?
C28 C27 C39 C40 126.5(3) . . . . ?
C45 O5 C40 C39 176.9(4) . . . . ?
C45 O5 C40 C41 -2.6(5) . . . . ?
C44 C39 C40 O5 -177.8(3) . . . . ?
C27 C39 C40 O5 1.7(5) . . . . ?
C44 C39 C40 C41 1.6(5) . . . . ?
C27 C39 C40 C41 -178.9(3) . . . . ?
O5 C40 C41 C42 178.6(3) . . . . ?
C39 C40 C41 C42 -0.9(5) . . . . ?
C46 O6 C42 C41 2.4(5) . . . . ?
C46 O6 C42 C43 -176.5(3) . . . . ?
C40 C41 C42 O6 -179.0(3) . . . . ?
C40 C41 C42 C43 -0.2(5) . . . . ?
O6 C42 C43 C44 179.3(3) . . . . ?
C41 C42 C43 C44 0.4(5) . . . . ?
O6 C42 C43 C47 0.4(5) . . . . ?
C41 C42 C43 C47 -178.5(3) . . . . ?
C40 C39 C44 C43 -1.4(5) . . . . ?
C27 C39 C44 C43 179.0(3) . . . . ?
C42 C43 C44 C39 0.5(5) . . . . ?
C47 C43 C44 C39 179.3(3) . . . . ?
C44 C43 C47 C59 -75.7(4) . . . . ?
C42 C43 C47 C59 103.1(4) . . . . ?
C44 C43 C47 C48 49.5(4) . . . . ?
C42 C43 C47 C48 -131.7(3) . . . . ?
C43 C47 C48 C49 57.9(4) . . . . ?
C59 C47 C48 C49 -177.4(3) . . . . ?
C47 C48 C49 C50 179.0(3) . . . . ?
C48 C49 C50 C51 173.8(4) . . . . ?
C49 C50 C51 C52 -175.2(4) . . . . ?
C50 C51 C52 C53 178.2(5) . . . . ?
C51 C52 C53 C154 -172.0(5) . . . . ?
C51 C52 C53 C54 -172.0(5) . . . . ?
C52 C53 C54 C55 172.6(6) . . . . ?
C53 C54 C55 C56 -176.4(6) . . . . ?
C54 C55 C56 C57 69.5(11) . . . . ?
C55 C56 C57 C58 164.7(10) . . . . ?
C43 C47 C59 C64 103.9(4) . . . . ?
C48 C47 C59 C64 -21.6(4) . . . . ?
C43 C47 C59 C60 -74.8(4) . . . . ?
C48 C47 C59 C60 159.7(3) . . . . ?
C64 C59 C60 O7 179.9(3) . . . . ?
C47 C59 C60 O7 -1.3(5) . . . . ?
C64 C59 C60 C61 -0.6(5) . . . . ?
C47 C59 C60 C61 178.2(3) . . . . ?
O7 C60 C61 C62 -178.6(3) . . . . ?
C59 C60 C61 C62 1.9(5) . . . . ?
O7 C60 C61 Br2 5.4(4) . . . . ?
C59 C60 C61 Br2 -174.1(2) . . . . ?
C60 C61 C62 O8 178.5(3) . . . . ?
Br2 C61 C62 O8 -5.5(4) . . . . ?
C60 C61 C62 C63 -1.8(5) . . . . ?
Br2 C61 C62 C63 174.2(2) . . . . ?
O8 C62 C63 C64 -179.9(3) . . . . ?
C61 C62 C63 C64 0.4(5) . . . . ?
O8 C62 C63 C65 1.8(5) . . . . ?
C61 C62 C63 C65 -177.9(3) . . . . ?
C60 C59 C64 C63 -0.7(5) . . . . ?
C47 C59 C64 C63 -179.4(3) . . . . ?
C62 C63 C64 C59 0.8(5) . . . . ?
C65 C63 C64 C59 179.1(3) . . . . ?
C6 C1 C65 C66 -56.1(4) . . . . ?
C2 C1 C65 C66 122.6(4) . . . . ?
C6 C1 C65 C63 71.9(4) . . . . ?
C2 C1 C65 C63 -109.4(4) . . . . ?
C64 C63 C65 C1 -101.0(4) . . . . ?
C62 C63 C65 C1 77.2(4) . . . . ?
C64 C63 C65 C66 25.8(4) . . . . ?
C62 C63 C65 C66 -156.0(3) . . . . ?
C1 C65 C66 C67 -166.2(16) . . . . ?
C63 C65 C66 C67 67.9(16) . . . . ?
C1 C65 C66 C167 -172.9(10) . . . . ?
C63 C65 C66 C167 61.2(10) . . . . ?
C65 C66 C67 C68 175.6(19) . . . . ?
C66 C67 C68 C69 67(3) . . . . ?
C67 C68 C69 C70 -178.0(19) . . . . ?
C68 C69 C70 C71 -171.5(18) . . . . ?
C69 C70 C71 C72 179(2) . . . . ?
C70 C71 C72 C73 -176(2) . . . . ?
C71 C72 C73 C74 174(2) . . . . ?
C72 C73 C74 C75 -179.4(18) . . . . ?
C73 C74 C75 C76 -76.2(17) . . . . ?
C29 C30 C131 C132 -166(3) . . . . ?
C30 C131 C132 C133 -167(4) . . . . ?
C131 C132 C133 C134 -169(4) . . . . ?
C132 C133 C134 C135 -179(4) . . . . ?
C133 C134 C135 C136 -177(4) . . . . ?
C134 C135 C136 C137 -157(4) . . . . ?
C135 C136 C137 C138 170(3) . . . . ?
C52 C53 C154 C155 -171.4(12) . . . . ?
C53 C154 C155 C156 -158.8(14) . . . . ?
C154 C155 C156 C157 -64(3) . . . . ?
C155 C156 C157 C158 153(3) . . . . ?
C65 C66 C167 C168 -142.6(14) . . . . ?
C66 C167 C168 C169 -58(3) . . . . ?
C167 C168 C169 C170 -175(2) . . . . ?
C168 C169 C170 C171 -173.5(17) . . . . ?
C169 C170 C171 C172 171.7(18) . . . . ?
C170 C171 C172 C173 -179.9(16) . . . . ?
C171 C172 C173 C174 169.1(15) . . . . ?
C172 C173 C174 C175 51.2(19) . . . . ?
C173 C174 C175 C176 169.5(15) . . . . ?
C29 C30 C231 C232 175(2) . . . . ?
C30 C231 C232 C233 156(3) . . . . ?
C231 C232 C233 C234 -173(4) . . . . ?
C232 C233 C234 C235 -169(4) . . . . ?
C233 C234 C235 C236 -160(3) . . . . ?
C234 C235 C236 C237 -54(3) . . . . ?
C235 C236 C237 C238 -130(5) . . . . ?
